data_1519432
loop_
_publ_author_name
'Riddell, Imogen A.'
'Ronson, Tanya K.'
'Nitschke, Jonathan R.'

_publ_section_title
;
 Mutual stabilisation between MII4L6tetrahedra and MIIX42&#x2212;metallate
 guests
;
_journal_issue 6
_journal_name_full 'Chem. Sci.'
_journal_page_first 3533
_journal_paper_doi 10.1039/C5SC01083G
_journal_volume 6
_journal_year 2015
_chemical_formula_moiety
;
'C390 H330 N60 Zn10, 19(Cl O4), 2(C2 H3 N), Cl'
;
_chemical_formula_sum 'C394 H336 Cl20 N62 O76 Zn10'
_chemical_formula_weight 8517.95
_chemical_name_systematic
; 
 ? 
;
_space_group_IT_number 13
_symmetry_cell_setting monoclinic
_symmetry_Int_Tables_number 13
_symmetry_space_group_name_Hall '-P 2yac'
_symmetry_space_group_name_H-M 'P 1 2/n 1'
_atom_sites_solution_hydrogens geom
_atom_sites_solution_primary direct
_atom_sites_solution_secondary difmap
_audit_creation_method SHELXL-97
_audit_update_record
;
2015-02-03 deposited with the CCDC.
2015-04-14 downloaded from the CCDC.
;
_cell_angle_alpha 90.00
_cell_angle_beta 97.460(3)
_cell_angle_gamma 90.00
_cell_formula_units_Z 2
_cell_length_a 21.4479(14)
_cell_length_b 30.381(2)
_cell_length_c 34.189(2)
_cell_measurement_reflns_used 9899
_cell_measurement_temperature 100(2)
_cell_measurement_theta_max 37.649
_cell_measurement_theta_min 4.542
_cell_volume 22089(2)
_computing_cell_refinement
;
CrystalClear-SM Expert 2.0 r5 (Rigaku, 2010)
;
_computing_data_collection
;
CrystalClear-SM Expert 2.0 r5 (Rigaku, 2010)
;
_computing_data_reduction
;
CrystalClear-SM Expert 2.0 r5 (Rigaku, 2010)
;
_computing_structure_refinement 'SHELXL-97 (Sheldrick, 1997)'
_computing_structure_solution 'SUPERFLIP (Palatinus & Chapuis, 2007)'
_diffrn_ambient_temperature 100(2)
_diffrn_detector_area_resol_mean 0
_diffrn_measured_fraction_theta_full 0.996
_diffrn_measured_fraction_theta_max 0.996
_diffrn_measurement_device_type 'Rigaku Saturn 724+ detector on Crystal Logic diffractometer'
_diffrn_measurement_method '\w  scans'
_diffrn_radiation_monochromator 'silicon double crystal'
_diffrn_radiation_source 'Diamond beamline I19'
_diffrn_radiation_type synchrotron
_diffrn_radiation_wavelength 0.68890
_diffrn_reflns_av_R_equivalents 0.1177
_diffrn_reflns_av_sigmaI/netI 0.0827
_diffrn_reflns_limit_h_max 18
_diffrn_reflns_limit_h_min -18
_diffrn_reflns_limit_k_max 25
_diffrn_reflns_limit_k_min -25
_diffrn_reflns_limit_l_max 28
_diffrn_reflns_limit_l_min -28
_diffrn_reflns_number 82363
_diffrn_reflns_theta_full 16.97
_diffrn_reflns_theta_max 16.97
_diffrn_reflns_theta_min 1.16
_diffrn_standards_decay_% 0
_diffrn_standards_interval_count 0
_diffrn_standards_interval_time 0
_diffrn_standards_number 0
_exptl_absorpt_coefficient_mu 0.730
_exptl_absorpt_correction_T_max 0.7442
_exptl_absorpt_correction_T_min 0.4041
_exptl_absorpt_correction_type multi-scan
_exptl_absorpt_process_details SADABS
_exptl_crystal_colour orange
_exptl_crystal_density_diffrn 1.281
_exptl_crystal_density_method 'not measured'
_exptl_crystal_description block
_exptl_crystal_F_000 8764
_exptl_crystal_recrystallization_method 'Re-crystallisation from solvent: acetonitrile. diethyl ether'
_exptl_crystal_size_max 0.03
_exptl_crystal_size_mid 0.01
_exptl_crystal_size_min 0.01
_platon_squeeze_details
;
;
_refine_diff_density_max 0.871
_refine_diff_density_min -0.582
_refine_diff_density_rms 0.096
_refine_ls_extinction_method none
_refine_ls_goodness_of_fit_ref 1.050
_refine_ls_hydrogen_treatment constr
_refine_ls_matrix_type full
_refine_ls_number_parameters 1681
_refine_ls_number_reflns 14048
_refine_ls_number_restraints 1066
_refine_ls_restrained_S_all 1.034
_refine_ls_R_factor_all 0.1382
_refine_ls_R_factor_gt 0.0998
_refine_ls_shift/su_max 0.000
_refine_ls_shift/su_mean 0.000
_refine_ls_structure_factor_coef Fsqd
_refine_ls_weighting_details 'calc w=1/[\s^2^(Fo^2^)+(0.2000P)^2^+0.0000P] where P=(Fo^2^+2Fc^2^)/3'
_refine_ls_weighting_scheme calc
_refine_ls_wR_factor_gt 0.2657
_refine_ls_wR_factor_ref 0.2950
_reflns_number_gt 8438
_reflns_number_total 14048
_reflns_threshold_expression >2sigma(I)
_cod_data_source_file c5sc01083g2.cif
_cod_data_source_block ir750
_cod_depositor_comments
;
The following automatic conversions were performed:

'_symmetry_cell_setting' value 'Monoclinic' changed to 'monoclinic'
according to
/usr/data/users/saulius/crontab/automatic-downloads/rss-feeds/RSC/lib/dictionaries/cif_core.dic
dictionary named 'cif_core.dic' version 2.4.2 from 2011-04-26.

Automatic conversion script
Id: cif_fix_values 3271 2015-04-21 07:52:19Z andrius 

 Adding full bibliography for 1519432--1519435.cif.

The following automatic conversions were performed:
data name '_symmetry_inl_tables_number' replaced with
'_symmetry_Int_Tables_number' as specified in the replacement file
'/home/antanas/src/cod-tools/trunk/data/replacement-values/replacement_tags.lst'.

Automatic conversion script
Id: cif_correct_tags 4998 2017-03-02 13:24:31Z antanas 
;
_cod_original_sg_symbol_H-M P2/n
_cod_database_code 1519432

loop_
_symmetry_equiv_pos_as_xyz
'x, y, z'
'-x+1/2, y, -z+1/2'
'-x, -y, -z'
'x-1/2, -y, z-1/2'

loop_
_atom_site_label
_atom_site_type_symbol
_atom_site_fract_x
_atom_site_fract_y
_atom_site_fract_z
_atom_site_U_iso_or_equiv
_atom_site_adp_type
_atom_site_occupancy
_atom_site_symmetry_multiplicity
_atom_site_calc_flag
_atom_site_refinement_flags
_atom_site_disorder_assembly
_atom_site_disorder_group
Zn1 Zn 0.48308(8) 0.29632(6) 0.39581(4) 0.0787(6) Uani 1 1 d . . .
Zn2 Zn 0.52056(8) 0.03645(6) 0.29839(4) 0.0795(6) Uani 1 1 d . A .
Zn3 Zn 0.63668(8) 0.07401(6) 0.07164(4) 0.0838(6) Uani 1 1 d . A .
Zn4 Zn 0.65635(8) 0.34193(7) 0.01919(5) 0.0922(7) Uani 1 1 d . . .
Zn5 Zn 0.55942(9) 0.48466(6) 0.22260(5) 0.0977(7) Uani 1 1 d . C .
N1 N 0.5383(5) 0.3099(5) 0.4547(3) 0.086(4) Uani 1 1 d . . .
N2 N 0.4992(6) 0.2317(5) 0.4194(4) 0.084(4) Uani 1 1 d . . .
N3 N 0.4771(6) 0.0644(5) 0.3465(3) 0.077(3) Uani 1 1 d . A .
N4 N 0.4471(5) -0.0132(4) 0.3091(4) 0.090(4) Uani 1 1 d D . .
N5 N 0.5854(6) -0.0040(4) 0.3408(3) 0.080(4) Uani 1 1 d . . .
N6 N 0.5683(6) -0.0049(5) 0.2626(4) 0.084(4) Uani 1 1 d . . .
N7 N 0.5944(5) 0.0217(4) 0.1001(4) 0.077(4) Uani 1 1 d . A .
N8 N 0.5893(5) 0.0315(5) 0.0226(3) 0.076(4) Uani 1 1 d . . .
N9 N 0.7205(5) 0.0290(4) 0.0663(4) 0.081(4) Uani 1 1 d . . .
N10 N 0.6883(7) 0.1052(5) 0.0319(3) 0.082(4) Uani 1 1 d . . .
N11 N 0.6554(6) 0.2842(6) -0.0151(4) 0.098(4) Uani 1 1 d . B .
N12 N 0.6189(6) 0.3665(5) -0.0399(4) 0.093(4) Uani 1 1 d . . .
N13 N 0.7494(6) 0.3596(5) -0.0005(3) 0.087(4) Uani 1 1 d . . .
N14 N 0.6730(6) 0.4062(5) 0.0411(3) 0.087(4) Uani 1 1 d . . .
N15 N 0.5667(6) 0.5019(5) 0.1604(3) 0.094(4) Uani 1 1 d . . .
N16 N 0.5013(6) 0.5434(5) 0.2098(4) 0.108(4) Uani 1 1 d . . .
N17 N 0.6329(6) 0.5362(4) 0.2432(4) 0.094(4) Uani 1 1 d . . .
N18 N 0.5580(7) 0.4877(5) 0.2837(4) 0.091(4) Uani 1 1 d . . .
N19 N 0.4640(6) 0.3642(4) 0.3865(3) 0.080(4) Uani 1 1 d . . .
N20 N 0.4035(5) 0.3069(5) 0.4298(3) 0.078(4) Uani 1 1 d . . .
N21 N 0.6767(7) 0.1091(4) 0.1228(3) 0.074(3) Uani 1 1 d . . .
N22 N 0.5649(5) 0.1239(4) 0.0784(4) 0.095(4) Uani 1 1 d . . .
N23 N 0.5837(7) 0.0902(4) 0.2943(3) 0.067(3) Uani 1 1 d . . .
N24 N 0.4668(5) 0.0794(5) 0.2556(3) 0.084(4) Uani 1 1 d . . .
N25 N 0.5599(6) 0.2921(3) 0.3626(4) 0.067(3) Uani 1 1 d . . .
N26 N 0.4389(6) 0.2783(4) 0.3377(4) 0.087(4) Uani 1 1 d . . .
N27 N 0.6196(8) 0.4289(5) 0.2272(3) 0.091(4) Uani 1 1 d . C .
N28 N 0.4939(6) 0.4293(5) 0.2067(3) 0.099(4) Uani 1 1 d . . .
N29 N 0.6890(6) 0.3138(4) 0.0750(3) 0.069(3) Uani 1 1 d . . .
N30 N 0.5700(5) 0.3251(5) 0.0427(4) 0.103(4) Uani 1 1 d . . .
C1 C 0.5513(4) 0.3520(3) 0.4713(3) 0.104(3) Uani 1 1 d GU . .
C2 C 0.5825(4) 0.3816(3) 0.4494(2) 0.104(3) Uani 1 1 d GU . .
H2 H 0.5965 0.3724 0.4255 0.125 Uiso 1 1 calc R . .
C3 C 0.5930(4) 0.4248(3) 0.4626(2) 0.106(3) Uani 1 1 d GU . .
H3 H 0.6143 0.4447 0.4475 0.127 Uiso 1 1 calc R . .
C4 C 0.5726(3) 0.4393(3) 0.4978(2) 0.107(3) Uani 1 1 d GU . .
C5 C 0.5416(4) 0.4091(3) 0.5195(2) 0.107(3) Uani 1 1 d GU . .
H5 H 0.5276 0.4182 0.5435 0.129 Uiso 1 1 calc R . .
C6 C 0.5309(4) 0.3659(3) 0.5065(3) 0.106(3) Uani 1 1 d GU . .
H6 H 0.5097 0.3458 0.5216 0.127 Uiso 1 1 calc R . .
C7 C 0.5827(6) 0.4862(3) 0.5115(4) 0.142(6) Uani 1 1 d GU . .
H7A H 0.6237 0.4889 0.5276 0.212 Uiso 1 1 calc R . .
H7B H 0.5495 0.4947 0.5271 0.212 Uiso 1 1 calc R . .
H7C H 0.5813 0.5057 0.4885 0.212 Uiso 1 1 calc R . .
C8 C 0.5384(7) 0.2756(6) 0.4768(5) 0.090(5) Uani 1 1 d U . .
H8 H 0.5491 0.2782 0.5046 0.108 Uiso 1 1 calc R . .
C9 C 0.5217(7) 0.2311(6) 0.4586(5) 0.083(4) Uani 1 1 d U . .
C10 C 0.5240(7) 0.1940(5) 0.4808(4) 0.083(4) Uani 1 1 d U . .
H10 H 0.5359 0.1947 0.5085 0.099 Uiso 1 1 calc R . .
C11 C 0.5082(7) 0.1552(6) 0.4610(4) 0.097(4) Uani 1 1 d U . .
H11 H 0.5107 0.1285 0.4756 0.116 Uiso 1 1 calc R . .
C12 C 0.4894(7) 0.1535(6) 0.4220(4) 0.077(4) Uani 1 1 d U . .
C13 C 0.4856(7) 0.1927(6) 0.4017(5) 0.077(4) Uani 1 1 d U . .
H13 H 0.4729 0.1922 0.3741 0.092 Uiso 1 1 calc R . .
C14 C 0.4911(6) 0.1012(6) 0.3655(4) 0.071(4) Uani 1 1 d U . .
H14 H 0.5175 0.1214 0.3542 0.085 Uiso 1 1 calc R . .
C15 C 0.4704(7) 0.1136(5) 0.4014(4) 0.075(4) Uani 1 1 d U . .
C16 C 0.4316(7) 0.0819(5) 0.4178(4) 0.085(4) Uani 1 1 d U . .
H16 H 0.4170 0.0874 0.4425 0.102 Uiso 1 1 calc R . .
C17 C 0.4161(7) 0.0445(6) 0.3981(4) 0.095(5) Uani 1 1 d U A .
H17 H 0.3889 0.0244 0.4088 0.114 Uiso 1 1 calc R . .
C18 C 0.4385(7) 0.0335(5) 0.3617(4) 0.075(4) Uani 1 1 d U . .
C19 C 0.4265(8) -0.0077(6) 0.3406(4) 0.094(5) Uani 1 1 d U A .
H19 H 0.4029 -0.0302 0.3512 0.113 Uiso 1 1 calc R . .
C20 C 0.4468(4) -0.0612(3) 0.2915(2) 0.183(5) Uiso 0.529(10) 1 d PGDU A 1
C21 C 0.4437(5) -0.0670(4) 0.2508(2) 0.183(5) Uiso 0.529(10) 1 d PGU A 1
H21 H 0.4412 -0.0421 0.2339 0.220 Uiso 0.529(10) 1 calc PR A 1
C22 C 0.4444(6) -0.1093(4) 0.2349(2) 0.184(5) Uiso 0.529(10) 1 d PGU A 1
H22 H 0.4423 -0.1129 0.2071 0.221 Uiso 0.529(10) 1 calc PR A 1
C23 C 0.4482(6) -0.1466(4) 0.2592(3) 0.185(5) Uiso 0.529(10) 1 d PGU A 1
C24 C 0.4511(6) -0.1403(3) 0.3000(3) 0.185(6) Uiso 0.529(10) 1 d PGU A 1
H24 H 0.4535 -0.1652 0.3170 0.222 Uiso 0.529(10) 1 calc PR A 1
C25 C 0.4504(4) -0.0981(3) 0.3161(2) 0.184(6) Uiso 0.529(10) 1 d PGU A 1
H25 H 0.4524 -0.0945 0.3438 0.220 Uiso 0.529(10) 1 calc PR A 1
C26 C 0.4506(8) -0.1922(4) 0.2420(4) 0.193(8) Uiso 0.529(10) 1 d PGU A 1
H26A H 0.4928 -0.1979 0.2352 0.289 Uiso 0.529(10) 1 calc PR A 1
H26B H 0.4199 -0.1944 0.2182 0.289 Uiso 0.529(10) 1 calc PR A 1
H26C H 0.4404 -0.2139 0.2614 0.289 Uiso 0.529(10) 1 calc PR A 1
C20' C 0.4265(4) -0.0455(4) 0.2822(2) 0.183(5) Uiso 0.471(10) 1 d PGDU A 2
C21' C 0.3635(4) -0.0529(5) 0.2676(3) 0.185(6) Uiso 0.471(10) 1 d PGDU A 2
H21' H 0.3328 -0.0312 0.2711 0.221 Uiso 0.471(10) 1 calc PR A 2
C22' C 0.3455(5) -0.0921(5) 0.2480(3) 0.185(6) Uiso 0.471(10) 1 d PGU A 2
H22' H 0.3025 -0.0968 0.2382 0.222 Uiso 0.471(10) 1 calc PR A 2
C23' C 0.3899(6) -0.1246(5) 0.2424(3) 0.185(5) Uiso 0.471(10) 1 d PGU A 2
C24' C 0.4530(5) -0.1168(4) 0.2574(3) 0.184(5) Uiso 0.471(10) 1 d PGU A 2
H24' H 0.4838 -0.1385 0.2541 0.221 Uiso 0.471(10) 1 calc PR A 2
C25' C 0.4712(4) -0.0777(4) 0.2771(2) 0.183(5) Uiso 0.471(10) 1 d PGDU A 2
H25' H 0.5141 -0.0730 0.2870 0.220 Uiso 0.471(10) 1 calc PR A 2
C26' C 0.3706(7) -0.1664(5) 0.2204(3) 0.188(8) Uiso 0.471(10) 1 d PGU A 2
H26D H 0.4038 -0.1753 0.2048 0.282 Uiso 0.471(10) 1 calc PR A 2
H26E H 0.3315 -0.1613 0.2027 0.282 Uiso 0.471(10) 1 calc PR A 2
H26F H 0.3641 -0.1897 0.2392 0.282 Uiso 0.471(10) 1 calc PR A 2
C27 C 0.5890(3) -0.0040(2) 0.38241(18) 0.076(4) Uiso 1 1 d GU A .
C28 C 0.6012(3) 0.0362(2) 0.4017(2) 0.074(4) Uiso 1 1 d GU . .
H28 H 0.6102 0.0616 0.3871 0.089 Uiso 1 1 calc R A .
C29 C 0.6002(3) 0.0393(2) 0.4424(2) 0.090(4) Uiso 1 1 d GU A .
H29 H 0.6086 0.0668 0.4552 0.108 Uiso 1 1 calc R . .
C30 C 0.5869(3) 0.0025(2) 0.46457(18) 0.092(5) Uiso 1 1 d GU . .
C31 C 0.5749(4) -0.0377(2) 0.44479(18) 0.110(5) Uiso 1 1 d GU A .
H31 H 0.5659 -0.0631 0.4593 0.132 Uiso 1 1 calc R . .
C32 C 0.5758(3) -0.0410(2) 0.40414(18) 0.104(5) Uiso 1 1 d GU . .
H32 H 0.5675 -0.0685 0.3912 0.125 Uiso 1 1 calc R A .
C33 C 0.5842(4) 0.0061(3) 0.50829(18) 0.133(6) Uiso 1 1 d GU A .
H33A H 0.5430 -0.0038 0.5142 0.200 Uiso 1 1 calc R . .
H33B H 0.5909 0.0368 0.5165 0.200 Uiso 1 1 calc R . .
H33C H 0.6171 -0.0123 0.5225 0.200 Uiso 1 1 calc R . .
C34 C 0.6063(8) -0.0367(6) 0.3233(5) 0.091(5) Uani 1 1 d U A .
H34 H 0.6254 -0.0604 0.3385 0.109 Uiso 1 1 calc R . .
C35 C 0.6017(9) -0.0386(6) 0.2806(5) 0.091(5) Uani 1 1 d U A .
C36 C 0.6278(8) -0.0706(6) 0.2592(5) 0.108(5) Uani 1 1 d U . .
H36 H 0.6488 -0.0952 0.2721 0.130 Uiso 1 1 calc R A .
C37 C 0.6231(8) -0.0666(6) 0.2188(5) 0.100(5) Uani 1 1 d U A .
H37 H 0.6423 -0.0880 0.2041 0.120 Uiso 1 1 calc R . .
C38 C 0.5921(7) -0.0334(5) 0.2002(5) 0.085(4) Uani 1 1 d U . .
C39 C 0.5641(7) -0.0004(5) 0.2234(5) 0.091(4) Uani 1 1 d U A .
H39 H 0.5429 0.0242 0.2108 0.109 Uiso 1 1 calc R . .
C40 C 0.5975(6) 0.0164(5) 0.1391(5) 0.076(4) Uani 1 1 d U . .
H40 H 0.6060 0.0413 0.1558 0.092 Uiso 1 1 calc R A .
C41 C 0.5885(7) -0.0246(6) 0.1559(5) 0.091(4) Uani 1 1 d U A .
C42 C 0.5759(7) -0.0637(5) 0.1319(5) 0.095(4) Uani 1 1 d U . .
H42 H 0.5717 -0.0921 0.1427 0.114 Uiso 1 1 calc R A .
C43 C 0.5705(7) -0.0556(5) 0.0906(4) 0.085(4) Uani 1 1 d U A .
H43 H 0.5606 -0.0788 0.0723 0.102 Uiso 1 1 calc R . .
C44 C 0.5799(6) -0.0128(6) 0.0775(5) 0.069(4) Uani 1 1 d U . .
C45 C 0.5746(7) -0.0053(6) 0.0351(5) 0.086(5) Uani 1 1 d U A .
H45 H 0.5603 -0.0281 0.0172 0.103 Uiso 1 1 calc R . .
C46 C 0.5934(2) 0.0302(4) -0.01713(17) 0.082(10) Uiso 0.47(2) 1 d PGU B 1
C47 C 0.6101(3) -0.0046(4) -0.04026(16) 0.096(10) Uiso 0.47(2) 1 d PGU B 1
H47 H 0.6218 -0.0322 -0.0284 0.115 Uiso 0.47(2) 1 calc PR B 1
C48 C 0.6098(4) 0.0009(4) -0.08083(16) 0.106(11) Uiso 0.47(2) 1 d PGU B 1
H48 H 0.6213 -0.0230 -0.0963 0.128 Uiso 0.47(2) 1 calc PR B 1
C49 C 0.5927(3) 0.0412(5) -0.09914(17) 0.081(9) Uiso 0.47(2) 1 d PGU B 1
C50 C 0.5762(3) 0.0760(4) -0.0755(2) 0.099(10) Uiso 0.47(2) 1 d PGU B 1
H50 H 0.5647 0.1036 -0.0873 0.118 Uiso 0.47(2) 1 calc PR B 1
C51 C 0.5765(3) 0.0706(4) -0.0349(2) 0.094(10) Uiso 0.47(2) 1 d PGU B 1
H51 H 0.5651 0.0945 -0.0194 0.113 Uiso 0.47(2) 1 calc PR B 1
C52 C 0.5909(4) 0.0468(6) -0.14308(17) 0.162(17) Uiso 0.47(2) 1 d PGU B 1
H52A H 0.6329 0.0546 -0.1492 0.244 Uiso 0.47(2) 1 calc PR B 1
H52B H 0.5611 0.0702 -0.1523 0.244 Uiso 0.47(2) 1 calc PR B 1
H52C H 0.5775 0.0191 -0.1563 0.244 Uiso 0.47(2) 1 calc PR B 1
C46' C 0.5889(2) 0.0460(4) -0.02052(17) 0.063(8) Uiso 0.53(2) 1 d PGU B 2
C47' C 0.6073(3) 0.0141(4) -0.04605(16) 0.091(9) Uiso 0.53(2) 1 d PGU B 2
H47' H 0.6196 -0.0143 -0.0362 0.109 Uiso 0.53(2) 1 calc PR B 2
C48' C 0.6075(3) 0.0237(5) -0.08596(16) 0.101(9) Uiso 0.53(2) 1 d PGU B 2
H48' H 0.6201 0.0017 -0.1031 0.121 Uiso 0.53(2) 1 calc PR B 2
C49' C 0.5894(3) 0.0653(5) -0.10122(19) 0.085(8) Uiso 0.53(2) 1 d PGU B 2
C50' C 0.5713(3) 0.0971(4) -0.0752(2) 0.103(9) Uiso 0.53(2) 1 d PGU B 2
H50' H 0.5590 0.1255 -0.0849 0.123 Uiso 0.53(2) 1 calc PR B 2
C51' C 0.5709(4) 0.0877(4) -0.0352(2) 0.079(8) Uiso 0.53(2) 1 d PGU B 2
H51' H 0.5585 0.1096 -0.0181 0.095 Uiso 0.53(2) 1 calc PR B 2
C52' C 0.5882(4) 0.0752(6) -0.1445(2) 0.130(13) Uiso 0.53(2) 1 d PGU B 2
H52D H 0.5603 0.0543 -0.1600 0.196 Uiso 0.53(2) 1 calc PR B 2
H52E H 0.6308 0.0725 -0.1517 0.196 Uiso 0.53(2) 1 calc PR B 2
H52F H 0.5728 0.1053 -0.1499 0.196 Uiso 0.53(2) 1 calc PR B 2
C53 C 0.7326(3) -0.0117(2) 0.08367(17) 0.081(4) Uiso 1 1 d GU B .
C54 C 0.7355(3) -0.0158(2) 0.12455(17) 0.085(4) Uiso 1 1 d GU . .
H54 H 0.7333 0.0097 0.1404 0.102 Uiso 1 1 calc R B .
C55 C 0.7417(3) -0.0573(3) 0.14223(19) 0.097(5) Uiso 1 1 d GU B .
H55 H 0.7436 -0.0596 0.1701 0.116 Uiso 1 1 calc R . .
C56 C 0.7449(3) -0.0955(2) 0.1196(2) 0.134(6) Uiso 1 1 d GU . .
C57 C 0.7422(4) -0.0909(3) 0.0786(2) 0.137(6) Uiso 1 1 d GU B .
H57 H 0.7445 -0.1163 0.0627 0.165 Uiso 1 1 calc R . .
C58 C 0.7360(3) -0.0495(3) 0.06072(19) 0.093(5) Uiso 1 1 d GU . .
H58 H 0.7342 -0.0470 0.0329 0.112 Uiso 1 1 calc R B .
C59 C 0.7500(5) -0.1403(3) 0.1387(3) 0.178(9) Uiso 1 1 d GU B .
H59A H 0.7101 -0.1560 0.1323 0.267 Uiso 1 1 calc R . .
H59B H 0.7593 -0.1369 0.1673 0.267 Uiso 1 1 calc R . .
H59C H 0.7838 -0.1570 0.1288 0.267 Uiso 1 1 calc R . .
C60 C 0.7462(8) 0.0420(6) 0.0362(5) 0.099(5) Uani 1 1 d U B .
H60 H 0.7761 0.0231 0.0266 0.119 Uiso 1 1 calc R . .
C61 C 0.7323(9) 0.0832(7) 0.0162(5) 0.098(5) Uani 1 1 d U B .
C62 C 0.7627(8) 0.0978(7) -0.0141(5) 0.112(5) Uani 1 1 d U . .
H62 H 0.7933 0.0803 -0.0245 0.135 Uiso 1 1 calc R B .
C63 C 0.7465(8) 0.1398(7) -0.0290(5) 0.116(5) Uani 1 1 d U B .
H63 H 0.7675 0.1518 -0.0494 0.139 Uiso 1 1 calc R . .
C64 C 0.7007(7) 0.1638(6) -0.0144(5) 0.095(4) Uani 1 1 d U . .
C65 C 0.6761(7) 0.1438(7) 0.0167(4) 0.081(4) Uani 1 1 d U B .
H65 H 0.6462 0.1608 0.0284 0.097 Uiso 1 1 calc R . .
C66 C 0.6697(8) 0.2439(7) -0.0049(5) 0.098(5) Uani 1 1 d U . .
H66 H 0.6727 0.2373 0.0225 0.118 Uiso 1 1 calc R B .
C67 C 0.6811(7) 0.2093(7) -0.0297(5) 0.103(4) Uani 1 1 d U B .
C68 C 0.6728(9) 0.2188(7) -0.0718(5) 0.118(5) Uani 1 1 d U . .
H68 H 0.6809 0.1976 -0.0908 0.142 Uiso 1 1 calc R B .
C69 C 0.6528(9) 0.2597(7) -0.0819(6) 0.121(6) Uani 1 1 d U B .
H69 H 0.6437 0.2669 -0.1091 0.145 Uiso 1 1 calc R . .
C70 C 0.6452(8) 0.2908(7) -0.0549(6) 0.110(5) Uani 1 1 d U . .
C71 C 0.6249(8) 0.3369(7) -0.0651(5) 0.105(5) Uani 1 1 d U B .
H71 H 0.6160 0.3444 -0.0922 0.126 Uiso 1 1 calc R . .
C72 C 0.6048(3) 0.4096(2) -0.0501(2) 0.108(5) Uiso 1 1 d GU . .
C73 C 0.5614(3) 0.4325(3) -0.0308(3) 0.127(6) Uiso 1 1 d GU . .
H73 H 0.5419 0.4185 -0.0107 0.152 Uiso 1 1 calc R . .
C74 C 0.5464(3) 0.4761(3) -0.0410(2) 0.128(6) Uiso 1 1 d GU . .
H74 H 0.5167 0.4914 -0.0278 0.154 Uiso 1 1 calc R . .
C75 C 0.5744(3) 0.4977(2) -0.0706(2) 0.131(6) Uiso 1 1 d GU . .
C76 C 0.6178(4) 0.4741(2) -0.0897(2) 0.139(7) Uiso 1 1 d GU . .
H76 H 0.6372 0.4881 -0.1099 0.167 Uiso 1 1 calc R . .
C77 C 0.6330(3) 0.4305(2) -0.07965(18) 0.132(6) Uiso 1 1 d GU . .
H77 H 0.6626 0.4151 -0.0929 0.158 Uiso 1 1 calc R . .
C78 C 0.5593(4) 0.5451(3) -0.0808(3) 0.196(10) Uiso 1 1 d GU . .
H78A H 0.5499 0.5607 -0.0572 0.294 Uiso 1 1 calc R . .
H78B H 0.5227 0.5464 -0.1012 0.294 Uiso 1 1 calc R . .
H78C H 0.5954 0.5589 -0.0907 0.294 Uiso 1 1 calc R . .
C79 C 0.7804(3) 0.3336(2) -0.02457(19) 0.094(5) Uiso 1 1 d GU . .
C80 C 0.8018(4) 0.2919(2) -0.0117(2) 0.098(5) Uiso 1 1 d GU . .
H80 H 0.7972 0.2824 0.0142 0.118 Uiso 1 1 calc R . .
C81 C 0.8299(3) 0.2643(2) -0.0370(3) 0.124(6) Uiso 1 1 d GU . .
H81 H 0.8443 0.2360 -0.0279 0.149 Uiso 1 1 calc R . .
C82 C 0.8371(3) 0.2774(2) -0.0754(2) 0.141(7) Uiso 1 1 d GU . .
C83 C 0.8156(3) 0.3194(2) -0.0878(2) 0.135(6) Uiso 1 1 d GU . .
H83 H 0.8203 0.3290 -0.1137 0.162 Uiso 1 1 calc R . .
C84 C 0.7875(3) 0.3472(2) -0.0627(2) 0.111(5) Uiso 1 1 d GU . .
H84 H 0.7731 0.3755 -0.0717 0.133 Uiso 1 1 calc R . .
C85 C 0.8661(4) 0.2471(3) -0.1029(3) 0.193(10) Uiso 1 1 d GU . .
H85A H 0.8988 0.2292 -0.0877 0.290 Uiso 1 1 calc R . .
H85B H 0.8847 0.2645 -0.1225 0.290 Uiso 1 1 calc R . .
H85C H 0.8335 0.2277 -0.1163 0.290 Uiso 1 1 calc R . .
C86 C 0.7586(8) 0.4012(6) 0.0041(4) 0.085(5) Uani 1 1 d U . .
H86 H 0.7913 0.4148 -0.0079 0.102 Uiso 1 1 calc R . .
C87 C 0.7215(8) 0.4274(6) 0.0265(4) 0.082(4) Uani 1 1 d U . .
C88 C 0.7373(8) 0.4703(6) 0.0362(4) 0.094(5) Uani 1 1 d U . .
H88 H 0.7726 0.4831 0.0264 0.113 Uiso 1 1 calc R . .
C89 C 0.7031(8) 0.4955(6) 0.0602(4) 0.100(5) Uani 1 1 d U . .
H89 H 0.7123 0.5256 0.0660 0.121 Uiso 1 1 calc R . .
C90 C 0.6542(8) 0.4729(7) 0.0750(5) 0.099(4) Uani 1 1 d U . .
C91 C 0.6415(8) 0.4290(6) 0.0649(4) 0.096(5) Uani 1 1 d U . .
H91 H 0.6083 0.4148 0.0758 0.115 Uiso 1 1 calc R . .
C92 C 0.6003(8) 0.4782(6) 0.1364(5) 0.095(5) Uani 1 1 d U . .
H92 H 0.6131 0.4490 0.1434 0.114 Uiso 1 1 calc R . .
C93 C 0.6158(8) 0.4964(6) 0.1019(5) 0.096(4) Uani 1 1 d U . .
C94 C 0.5956(8) 0.5398(6) 0.0916(5) 0.110(5) Uani 1 1 d U . .
H94 H 0.6053 0.5536 0.0682 0.133 Uiso 1 1 calc R . .
C95 C 0.5602(8) 0.5612(6) 0.1179(5) 0.111(5) Uani 1 1 d U . .
H95 H 0.5456 0.5903 0.1118 0.133 Uiso 1 1 calc R . .
C96 C 0.5459(8) 0.5419(6) 0.1518(5) 0.096(5) Uani 1 1 d U . .
C97 C 0.5088(9) 0.5632(7) 0.1780(6) 0.120(6) Uani 1 1 d U . .
H97 H 0.4903 0.5912 0.1719 0.144 Uiso 1 1 calc R . .
C98 C 0.4755(3) 0.5669(3) 0.2410(3) 0.162(8) Uiso 1 1 d GU . .
C99 C 0.4876(3) 0.6116(3) 0.2480(2) 0.234(5) Uiso 1 1 d GU . .
H99 H 0.5158 0.6268 0.2334 0.280 Uiso 1 1 calc R . .
C100 C 0.4585(4) 0.6340(4) 0.2763(3) 0.234(5) Uiso 1 1 d GU . .
H100 H 0.4671 0.6644 0.2809 0.280 Uiso 1 1 calc R . .
C101 C 0.4166(4) 0.6124(4) 0.2982(3) 0.234(5) Uiso 1 1 d GU . .
C102 C 0.4051(4) 0.5676(4) 0.2909(3) 0.234(5) Uiso 1 1 d GU . .
H102 H 0.3771 0.5523 0.3055 0.280 Uiso 1 1 calc R . .
C103 C 0.4341(4) 0.5449(4) 0.2626(3) 0.234(5) Uiso 1 1 d GU . .
H103 H 0.4256 0.5145 0.2581 0.280 Uiso 1 1 calc R . .
C104 C 0.3841(5) 0.6370(5) 0.3280(4) 0.234(5) Uiso 1 1 d GU . .
H10A H 0.3444 0.6222 0.3312 0.351 Uiso 1 1 calc R . .
H10B H 0.3755 0.6672 0.3189 0.351 Uiso 1 1 calc R . .
H10C H 0.4112 0.6375 0.3534 0.351 Uiso 1 1 calc R . .
C105 C 0.6676(3) 0.5606(2) 0.2187(2) 0.097(5) Uiso 1 1 d GU . .
C106 C 0.6657(3) 0.6065(2) 0.2193(2) 0.129(6) Uiso 1 1 d GU . .
H106 H 0.6426 0.6213 0.2373 0.155 Uiso 1 1 calc R . .
C107 C 0.6976(4) 0.6309(3) 0.1934(3) 0.143(7) Uiso 1 1 d GU . .
H107 H 0.6959 0.6621 0.1941 0.171 Uiso 1 1 calc R . .
C108 C 0.7320(3) 0.6099(3) 0.1666(2) 0.136(6) Uiso 1 1 d GU . .
C109 C 0.7333(3) 0.5638(3) 0.1663(2) 0.131(6) Uiso 1 1 d GU . .
H109 H 0.7562 0.5490 0.1483 0.157 Uiso 1 1 calc R . .
C110 C 0.7015(4) 0.5393(3) 0.1921(3) 0.105(5) Uiso 1 1 d GU . .
H110 H 0.7030 0.5080 0.1915 0.126 Uiso 1 1 calc R . .
C111 C 0.7676(4) 0.6363(4) 0.1395(3) 0.180(9) Uiso 1 1 d GU . .
H11A H 0.8120 0.6275 0.1433 0.269 Uiso 1 1 calc R . .
H11B H 0.7643 0.6677 0.1454 0.269 Uiso 1 1 calc R . .
H11C H 0.7498 0.6308 0.1120 0.269 Uiso 1 1 calc R . .
C112 C 0.6266(7) 0.5478(5) 0.2794(5) 0.084(4) Uani 1 1 d U . .
H112 H 0.6475 0.5733 0.2906 0.100 Uiso 1 1 calc R . .
C113 C 0.5887(8) 0.5222(6) 0.3021(5) 0.083(4) Uani 1 1 d U . .
C114 C 0.5865(8) 0.5327(5) 0.3421(5) 0.099(5) Uani 1 1 d U . .
H114 H 0.6080 0.5579 0.3536 0.119 Uiso 1 1 calc R . .
C115 C 0.5529(8) 0.5062(5) 0.3640(4) 0.094(4) Uani 1 1 d U . .
H115 H 0.5506 0.5128 0.3909 0.113 Uiso 1 1 calc R . .
C116 C 0.5215(7) 0.4687(5) 0.3460(4) 0.082(4) Uani 1 1 d U . .
C117 C 0.5252(8) 0.4629(5) 0.3054(5) 0.086(4) Uani 1 1 d U . .
H117 H 0.5022 0.4391 0.2925 0.103 Uiso 1 1 calc R . .
C118 C 0.4926(7) 0.3943(5) 0.3664(4) 0.078(4) Uani 1 1 d U . .
H118 H 0.5219 0.3838 0.3500 0.094 Uiso 1 1 calc R . .
C119 C 0.4832(7) 0.4383(6) 0.3675(4) 0.085(4) Uani 1 1 d U . .
C120 C 0.4407(7) 0.4540(5) 0.3939(4) 0.090(4) Uani 1 1 d U . .
H120 H 0.4337 0.4847 0.3967 0.108 Uiso 1 1 calc R . .
C121 C 0.4118(7) 0.4252(5) 0.4141(4) 0.087(4) Uani 1 1 d U . .
H121 H 0.3834 0.4350 0.4314 0.104 Uiso 1 1 calc R . .
C122 C 0.4225(7) 0.3813(5) 0.4102(5) 0.082(4) Uani 1 1 d U . .
C123 C 0.3934(8) 0.3472(6) 0.4346(5) 0.092(5) Uani 1 1 d U . .
H123 H 0.3675 0.3563 0.4536 0.110 Uiso 1 1 calc R . .
C124 C 0.3776(5) 0.2754(4) 0.4535(4) 0.107(5) Uiso 1 1 d GU . .
C125 C 0.3831(6) 0.2827(3) 0.4941(4) 0.150(7) Uiso 1 1 d GU . .
H125 H 0.3937 0.3112 0.5044 0.180 Uiso 1 1 calc R . .
C126 C 0.3731(6) 0.2483(4) 0.5196(3) 0.196(10) Uiso 1 1 d GU . .
H126 H 0.3770 0.2536 0.5472 0.235 Uiso 1 1 calc R . .
C127 C 0.3573(5) 0.2060(4) 0.5052(3) 0.166(8) Uiso 1 1 d GU . .
C128 C 0.3522(6) 0.1991(3) 0.4643(3) 0.151(7) Uiso 1 1 d GU . .
H128 H 0.3417 0.1707 0.4540 0.182 Uiso 1 1 calc R . .
C129 C 0.3622(6) 0.2334(4) 0.4387(3) 0.126(6) Uiso 1 1 d GU . .
H129 H 0.3584 0.2282 0.4111 0.151 Uiso 1 1 calc R . .
C130 C 0.3449(9) 0.1692(5) 0.5327(5) 0.243(13) Uiso 1 1 d GU . .
H13A H 0.3805 0.1666 0.5537 0.365 Uiso 1 1 calc R . .
H13B H 0.3398 0.1415 0.5180 0.365 Uiso 1 1 calc R . .
H13C H 0.3065 0.1755 0.5444 0.365 Uiso 1 1 calc R . .
C131 C 0.6438(8) 0.0935(5) 0.3101(4) 0.067(4) Uani 1 1 d U A .
H131 H 0.6622 0.0689 0.3245 0.080 Uiso 1 1 calc R . .
C132 C 0.6813(8) 0.1300(5) 0.3071(4) 0.064(4) Uani 1 1 d U . .
C133 C 0.6539(8) 0.1654(5) 0.2852(4) 0.092(5) Uani 1 1 d U A .
H133 H 0.6772 0.1914 0.2820 0.110 Uiso 1 1 calc R . .
C134 C 0.5911(8) 0.1616(5) 0.2679(4) 0.091(4) Uani 1 1 d U . .
H134 H 0.5712 0.1858 0.2537 0.109 Uiso 1 1 calc R A .
C135 C 0.5582(7) 0.1236(6) 0.2714(4) 0.072(4) Uani 1 1 d U A .
C136 C 0.4940(8) 0.1166(6) 0.2519(4) 0.088(5) Uani 1 1 d U A .
H136 H 0.4726 0.1394 0.2366 0.106 Uiso 1 1 calc R . .
C137 C 0.4054(6) 0.0771(5) 0.2381(4) 0.127(6) Uiso 1 1 d GU A .
C138 C 0.3866(6) 0.0362(5) 0.2218(4) 0.167(8) Uiso 1 1 d GU . .
H138 H 0.4157 0.0126 0.2232 0.201 Uiso 1 1 calc R A .
C139 C 0.3250(7) 0.0301(3) 0.2037(4) 0.185(9) Uiso 1 1 d GU A .
H139 H 0.3128 0.0022 0.1927 0.223 Uiso 1 1 calc R . .
C140 C 0.2810(6) 0.0645(4) 0.2014(3) 0.163(8) Uiso 1 1 d GU . .
C141 C 0.3006(7) 0.1053(4) 0.2177(4) 0.191(9) Uiso 1 1 d GU A .
H141 H 0.2716 0.1290 0.2164 0.229 Uiso 1 1 calc R . .
C142 C 0.3621(7) 0.1116(4) 0.2359(4) 0.188(9) Uiso 1 1 d GU . .
H142 H 0.3746 0.1395 0.2468 0.225 Uiso 1 1 calc R A .
C143 C 0.2142(6) 0.0574(7) 0.1826(5) 0.239(12) Uiso 1 1 d GU A .
H14A H 0.1884 0.0482 0.2028 0.358 Uiso 1 1 calc R . .
H14B H 0.2132 0.0345 0.1624 0.358 Uiso 1 1 calc R . .
H14C H 0.1976 0.0849 0.1705 0.358 Uiso 1 1 calc R . .
C144 C 0.7342(8) 0.1071(5) 0.1416(4) 0.074(4) Uani 1 1 d U B .
H144 H 0.7634 0.0879 0.1318 0.089 Uiso 1 1 calc R . .
C145 C 0.7544(8) 0.1320(5) 0.1755(4) 0.071(4) Uani 1 1 d U . .
C146 C 0.7117(8) 0.1599(5) 0.1896(4) 0.092(4) Uani 1 1 d U B .
H146 H 0.7233 0.1778 0.2122 0.111 Uiso 1 1 calc R . .
C147 C 0.6507(8) 0.1610(5) 0.1695(4) 0.096(5) Uani 1 1 d U . .
H147 H 0.6199 0.1787 0.1795 0.115 Uiso 1 1 calc R B .
C148 C 0.6345(8) 0.1375(5) 0.1361(4) 0.086(4) Uani 1 1 d U B .
C149 C 0.5747(8) 0.1446(6) 0.1115(5) 0.105(5) Uani 1 1 d U B .
H149 H 0.5440 0.1639 0.1195 0.126 Uiso 1 1 calc R . .
C150 C 0.5120(6) 0.1385(6) 0.0510(4) 0.140(7) Uiso 1 1 d GU B .
C151 C 0.5042(8) 0.1826(5) 0.0399(5) 0.283(14) Uiso 1 1 d GU . .
H151 H 0.5354 0.2037 0.0493 0.340 Uiso 1 1 calc R B .
C152 C 0.4506(9) 0.1959(4) 0.0151(5) 0.336(18) Uiso 1 1 d GU B .
H152 H 0.4457 0.2260 0.0078 0.403 Uiso 1 1 calc R . .
C153 C 0.4039(7) 0.1656(5) 0.0008(4) 0.263(13) Uiso 1 1 d GU . .
C154 C 0.4124(6) 0.1214(4) 0.0122(4) 0.141(7) Uiso 1 1 d GU B .
H154 H 0.3812 0.1003 0.0030 0.169 Uiso 1 1 calc R . .
C155 C 0.4658(7) 0.1079(4) 0.0370(4) 0.117(6) Uiso 1 1 d GU . .
H155 H 0.4708 0.0779 0.0445 0.140 Uiso 1 1 calc R B .
C156 C 0.3469(9) 0.1798(8) -0.0268(6) 0.305(17) Uiso 1 1 d GU B .
H15A H 0.3088 0.1729 -0.0150 0.457 Uiso 1 1 calc R . .
H15B H 0.3459 0.1642 -0.0519 0.457 Uiso 1 1 calc R . .
H15C H 0.3489 0.2116 -0.0313 0.457 Uiso 1 1 calc R . .
C157 C 0.7481(8) 0.3119(4) 0.0910(4) 0.071(4) Uani 1 1 d U . .
H157 H 0.7799 0.3238 0.0772 0.085 Uiso 1 1 calc R . .
C158 C 0.7656(7) 0.2923(4) 0.1290(3) 0.061(4) Uani 1 1 d U . .
C159 C 0.7177(7) 0.2766(5) 0.1477(4) 0.086(4) Uani 1 1 d U . .
H159 H 0.7271 0.2642 0.1733 0.104 Uiso 1 1 calc R . .
C160 C 0.6571(7) 0.2784(5) 0.1307(4) 0.081(4) Uani 1 1 d U . .
H160 H 0.6245 0.2661 0.1436 0.097 Uiso 1 1 calc R . .
C161 C 0.6435(7) 0.2988(5) 0.0936(4) 0.078(4) Uani 1 1 d U . .
C162 C 0.5788(7) 0.3022(5) 0.0734(5) 0.088(5) Uani 1 1 d U . .
H162 H 0.5449 0.2876 0.0833 0.106 Uiso 1 1 calc R . .
C163 C 0.5058(8) 0.3295(5) 0.0234(7) 0.191(9) Uiso 1 1 d GU . .
C164 C 0.4883(9) 0.3211(6) -0.0167(7) 0.272(6) Uiso 1 1 d GU . .
H164 H 0.5192 0.3129 -0.0328 0.326 Uiso 1 1 calc R . .
C165 C 0.4254(10) 0.3249(6) -0.0331(5) 0.272(6) Uiso 1 1 d GU . .
H165 H 0.4140 0.3192 -0.0604 0.326 Uiso 1 1 calc R . .
C166 C 0.3788(8) 0.3370(4) -0.0099(5) 0.272(6) Uiso 1 1 d GU . .
C167 C 0.3972(10) 0.3454(6) 0.0303(5) 0.272(6) Uiso 1 1 d GU . .
H167 H 0.3664 0.3538 0.0465 0.326 Uiso 1 1 calc R . .
C168 C 0.4600(11) 0.3417(6) 0.0468(5) 0.272(6) Uiso 1 1 d GU . .
H168 H 0.4715 0.3475 0.0741 0.326 Uiso 1 1 calc R . .
C169 C 0.3108(8) 0.3400(7) -0.0275(8) 0.272(6) Uiso 1 1 d GU . .
H16A H 0.3074 0.3362 -0.0562 0.407 Uiso 1 1 calc R . .
H16B H 0.2940 0.3689 -0.0216 0.407 Uiso 1 1 calc R . .
H16C H 0.2866 0.3169 -0.0162 0.407 Uiso 1 1 calc R . .
C170 C 0.6808(9) 0.4275(6) 0.2406(4) 0.085(4) Uani 1 1 d U . .
H170 H 0.7004 0.4545 0.2490 0.102 Uiso 1 1 calc R . .
C171 C 0.7178(7) 0.3909(5) 0.2433(4) 0.085(5) Uani 1 1 d U . .
C172 C 0.6841(9) 0.3533(6) 0.2283(5) 0.109(5) Uani 1 1 d U . .
H172 H 0.7071 0.3266 0.2274 0.130 Uiso 1 1 calc R . .
C173 C 0.6226(9) 0.3520(6) 0.2152(5) 0.109(5) Uani 1 1 d U C .
H173 H 0.6028 0.3254 0.2058 0.130 Uiso 1 1 calc R . .
C174 C 0.5908(10) 0.3884(8) 0.2157(5) 0.104(5) Uani 1 1 d U . .
C175 C 0.5267(10) 0.3941(7) 0.2066(5) 0.119(6) Uani 1 1 d U C .
H175 H 0.5035 0.3681 0.1991 0.143 Uiso 1 1 calc R . .
C176 C 0.4275(9) 0.4251(8) 0.2066(6) 0.224(8) Uiso 0.535(14) 1 d PGU C 1
C177 C 0.3955(12) 0.3895(8) 0.2205(6) 0.224(8) Uiso 0.535(14) 1 d PGU C 1
H177 H 0.4181 0.3677 0.2365 0.269 Uiso 0.535(14) 1 calc PR C 1
C178 C 0.3304(12) 0.3859(7) 0.2111(7) 0.224(8) Uiso 0.535(14) 1 d PGU C 1
H178 H 0.3091 0.3615 0.2207 0.269 Uiso 0.535(14) 1 calc PR C 1
C179 C 0.2959(9) 0.4176(6) 0.1876(6) 0.224(8) Uiso 0.535(14) 1 d PGU C 1
C180 C 0.3287(10) 0.4530(5) 0.1737(5) 0.224(8) Uiso 0.535(14) 1 d PGU C 1
H180 H 0.3062 0.4748 0.1577 0.269 Uiso 0.535(14) 1 calc PR C 1
C181 C 0.3938(10) 0.4568(7) 0.1831(6) 0.224(8) Uiso 0.535(14) 1 d PGU C 1
H181 H 0.4152 0.4811 0.1734 0.269 Uiso 0.535(14) 1 calc PR C 1
C182 C 0.2254(8) 0.4142(9) 0.1783(10) 0.224(8) Uiso 0.535(14) 1 d PGU C 1
H18A H 0.2081 0.4014 0.2009 0.336 Uiso 0.535(14) 1 calc PR C 1
H18B H 0.2148 0.3953 0.1551 0.336 Uiso 0.535(14) 1 calc PR C 1
H18C H 0.2076 0.4436 0.1728 0.336 Uiso 0.535(14) 1 calc PR C 1
C276 C 0.4288(8) 0.4298(9) 0.1865(7) 0.228(9) Uiso 0.465(14) 1 d PGU C 2
C277 C 0.4074(10) 0.3926(8) 0.1649(7) 0.228(9) Uiso 0.465(14) 1 d PGU C 2
H277 H 0.4354 0.3688 0.1621 0.273 Uiso 0.465(14) 1 calc PR C 2
C278 C 0.3450(11) 0.3901(6) 0.1472(6) 0.228(9) Uiso 0.465(14) 1 d PGU C 2
H278 H 0.3310 0.3647 0.1325 0.273 Uiso 0.465(14) 1 calc PR C 2
C279 C 0.3028(9) 0.4247(6) 0.1508(5) 0.228(9) Uiso 0.465(14) 1 d PGU C 2
C280 C 0.3250(10) 0.4619(5) 0.1725(5) 0.228(9) Uiso 0.465(14) 1 d PGU C 2
H280 H 0.2972 0.4857 0.1753 0.273 Uiso 0.465(14) 1 calc PR C 2
C281 C 0.3873(10) 0.4645(6) 0.1903(6) 0.228(9) Uiso 0.465(14) 1 d PGU C 2
H281 H 0.4016 0.4900 0.2049 0.273 Uiso 0.465(14) 1 calc PR C 2
C282 C 0.2351(11) 0.4215(9) 0.1326(8) 0.228(9) Uiso 0.465(14) 1 d PGU C 2
H28A H 0.2278 0.4415 0.1100 0.342 Uiso 0.465(14) 1 calc PRD C 2
H28B H 0.2076 0.4297 0.1522 0.342 Uiso 0.465(14) 1 calc PR C 2
H28C H 0.2259 0.3912 0.1237 0.342 Uiso 0.465(14) 1 calc PR C 2
C191 C 0.6195(8) 0.2943(4) 0.3767(4) 0.068(4) Uani 1 1 d U . .
H191 H 0.6298 0.2984 0.4043 0.082 Uiso 1 1 calc R . .
C192 C 0.6693(7) 0.2913(4) 0.3540(4) 0.068(4) Uani 1 1 d U . .
C193 C 0.6473(8) 0.2862(6) 0.3138(4) 0.102(5) Uani 1 1 d U . .
H193 H 0.6777 0.2858 0.2960 0.122 Uiso 1 1 calc R . .
C194 C 0.5860(8) 0.2817(5) 0.2983(4) 0.090(5) Uani 1 1 d U . .
H194 H 0.5736 0.2769 0.2710 0.108 Uiso 1 1 calc R . .
C195 C 0.5460(7) 0.2843(5) 0.3231(4) 0.075(4) Uani 1 1 d U . .
C196 C 0.4748(8) 0.2790(5) 0.3114(4) 0.091(5) Uani 1 1 d U . .
H196 H 0.4580 0.2762 0.2844 0.109 Uiso 1 1 calc R . .
C203 C 0.1803(13) 0.2511(11) 0.2830(11) 0.305(7) Uiso 1 1 d DU . .
H20A H 0.1747 0.2191 0.2818 0.458 Uiso 1 1 calc R . .
H20B H 0.1670 0.2638 0.2569 0.458 Uiso 1 1 calc R . .
H20C H 0.1548 0.2635 0.3021 0.458 Uiso 1 1 calc R . .
C197 C 0.3721(11) 0.2723(9) 0.3234(9) 0.305(7) Uiso 1 1 d GU . .
C198 C 0.3263(15) 0.2916(7) 0.3431(6) 0.305(7) Uiso 1 1 d GU . .
H198 H 0.3382 0.3086 0.3662 0.366 Uiso 1 1 calc R . .
C199 C 0.2630(13) 0.2861(7) 0.3289(6) 0.305(7) Uiso 1 1 d GDU . .
H199 H 0.2317 0.2993 0.3423 0.366 Uiso 1 1 calc R . .
C200 C 0.2457(10) 0.2613(7) 0.2951(6) 0.305(7) Uiso 1 1 d GDU . .
C201 C 0.2915(13) 0.2420(7) 0.2755(6) 0.305(7) Uiso 1 1 d GDU . .
H201 H 0.2796 0.2250 0.2523 0.366 Uiso 1 1 calc R . .
C202 C 0.3547(11) 0.2475(8) 0.2896(9) 0.305(7) Uiso 1 1 d GU . .
H202 H 0.3861 0.2343 0.2762 0.366 Uiso 1 1 calc R . .
Cl1 Cl 0.7989(3) 0.4172(2) 0.14820(16) 0.1221(18) Uani 1 1 d . . .
O1 O 0.7938(7) 0.4607(5) 0.1609(4) 0.152(5) Uani 1 1 d U . .
O2 O 0.8488(9) 0.3955(5) 0.1738(4) 0.163(6) Uani 1 1 d U . .
O3 O 0.8097(6) 0.4130(5) 0.1095(4) 0.153(5) Uani 1 1 d U . .
O4 O 0.7362(9) 0.3982(6) 0.1489(4) 0.191(7) Uani 1 1 d U . .
Cl2 Cl 0.8210(3) 0.18416(19) 0.08509(15) 0.1090(15) Uani 1 1 d . . .
O5 O 0.8599(7) 0.1913(4) 0.1208(4) 0.154(5) Uani 1 1 d U . .
O6 O 0.8395(6) 0.2136(4) 0.0570(3) 0.130(4) Uani 1 1 d U . .
O7 O 0.7545(7) 0.1938(4) 0.0895(3) 0.133(4) Uani 1 1 d U . .
O8 O 0.8256(5) 0.1397(4) 0.0730(3) 0.127(4) Uani 1 1 d U . .
Cl3 Cl 0.7500 0.0354(3) 0.2500 0.119(2) Uani 1 2 d S . .
O9 O 0.6984(9) 0.0627(5) 0.2332(4) 0.188(6) Uani 1 1 d U . .
O10 O 0.7691(7) 0.0108(5) 0.2209(4) 0.162(5) Uani 1 1 d U . .
Cl4 Cl 0.4830(2) 0.24816(13) 0.18004(11) 0.0939(14) Uani 1 1 d D . .
O14 O 0.5580(5) 0.2461(3) 0.1982(3) 0.113(3) Uiso 1 1 d D D .
O11 O 0.4649(9) 0.2081(6) 0.1888(8) 0.223(13) Uiso 0.631(14) 1 d PDU D 1
O12 O 0.4871(10) 0.2590(10) 0.1426(5) 0.30(2) Uiso 0.631(14) 1 d PDU D 1
O13 O 0.4670(8) 0.2830(6) 0.2040(6) 0.147(8) Uiso 0.631(14) 1 d PDU D 1
O11' O 0.4908(19) 0.2301(13) 0.1448(9) 0.159(15) Uiso 0.369(14) 1 d PDU D 2
O12' O 0.471(2) 0.2905(10) 0.1770(15) 0.193(18) Uiso 0.369(14) 1 d PDU D 2
O13' O 0.4697(19) 0.2255(13) 0.2123(10) 0.164(15) Uiso 0.369(14) 1 d PDU D 2
Cl5 Cl 0.2437(3) 0.0684(3) 0.05527(16) 0.177(3) Uani 1 1 d D . .
O16 O 0.2429(18) 0.0215(8) 0.0343(11) 0.211(14) Uiso 0.50(2) 1 d PDU E 1
O17 O 0.2654(17) 0.0557(12) 0.0982(9) 0.224(14) Uiso 0.50(2) 1 d PDU E 1
O18 O 0.2861(17) 0.1054(11) 0.0389(11) 0.215(13) Uiso 0.50(2) 1 d PDU E 1
O15 O 0.1863(18) 0.0883(15) 0.0389(14) 0.209(14) Uiso 0.50(2) 1 d PDU E 1
O16' O 0.2324(17) 0.1049(9) 0.0860(9) 0.222(14) Uiso 0.50(2) 1 d PDU E 2
O17' O 0.3078(11) 0.0804(12) 0.0424(10) 0.190(12) Uiso 0.50(2) 1 d PDU E 2
O18' O 0.229(2) 0.0177(7) 0.0579(14) 0.240(15) Uiso 0.50(2) 1 d PDU E 2
O15' O 0.1820(16) 0.0766(17) 0.0259(13) 0.240(15) Uiso 0.50(2) 1 d PDU E 2
Cl6 Cl 0.8571(3) 0.5903(3) 0.04693(19) 0.164(3) Uani 1 1 d D . .
O19 O 0.8179(11) 0.5620(7) 0.0647(7) 0.158(8) Uiso 0.631(14) 1 d PDU D 1
O20 O 0.9169(8) 0.5821(8) 0.0698(6) 0.152(8) Uiso 0.631(14) 1 d PDU D 1
O21 O 0.8569(11) 0.5857(9) 0.0055(5) 0.152(8) Uiso 0.631(14) 1 d PDU D 1
O22 O 0.8457(13) 0.6356(6) 0.0565(7) 0.162(9) Uiso 0.631(14) 1 d PDU D 1
O19' O 0.7933(10) 0.5820(14) 0.0512(12) 0.149(12) Uiso 0.369(14) 1 d PDU D 2
O20' O 0.888(2) 0.5488(9) 0.0545(13) 0.182(12) Uiso 0.369(14) 1 d PDU D 2
O21' O 0.8755(18) 0.6114(13) 0.0140(9) 0.153(12) Uiso 0.369(14) 1 d PDU D 2
O22' O 0.8853(17) 0.6228(10) 0.0742(9) 0.128(10) Uiso 0.369(14) 1 d PDU D 2
Cl7 Cl 0.1998(5) 0.5378(4) 0.1117(4) 0.253(4) Uani 1 1 d D . .
O24 O 0.1333(11) 0.5535(7) 0.1083(6) 0.234(8) Uiso 1 1 d D F .
O23 O 0.220(2) 0.4917(12) 0.0942(14) 0.247(14) Uiso 0.429(19) 1 d PDU F 1
O25 O 0.185(2) 0.5183(15) 0.1530(9) 0.245(16) Uiso 0.429(19) 1 d PDU F 1
O26 O 0.236(2) 0.5806(13) 0.1306(16) 0.247(17) Uiso 0.429(19) 1 d PDU F 1
O23' O 0.2155(13) 0.5391(9) 0.0674(6) 0.175(10) Uiso 0.571(19) 1 d PDU F 2
O26' O 0.2016(19) 0.4874(7) 0.1234(12) 0.251(13) Uiso 0.571(19) 1 d PDU F 2
O25' O 0.2573(19) 0.5606(15) 0.1387(13) 0.277(16) Uiso 0.571(19) 1 d PDU F 2
Cl8 Cl 0.0832(4) 0.8851(2) 0.07668(18) 0.167(2) Uani 1 1 d D . .
O27 O 0.0738(14) 0.9296(6) 0.0903(7) 0.139(10) Uiso 0.506(16) 1 d PDU G 1
O28 O 0.1446(11) 0.8657(11) 0.0920(10) 0.221(13) Uiso 0.506(16) 1 d PDU G 1
O29 O 0.0899(15) 0.8916(10) 0.0352(5) 0.191(12) Uiso 0.506(16) 1 d PDU G 1
O30 O 0.0251(11) 0.8617(10) 0.0794(11) 0.194(11) Uiso 0.506(16) 1 d PDU G 1
O27' O 0.0753(19) 0.8588(11) 0.1117(8) 0.242(14) Uiso 0.494(16) 1 d PDU G 2
O28' O 0.1181(18) 0.9263(8) 0.0871(10) 0.204(15) Uiso 0.494(16) 1 d PDU G 2
O29' O 0.1235(13) 0.8590(9) 0.0556(9) 0.190(11) Uiso 0.494(16) 1 d PDU G 2
O30' O 0.0204(10) 0.8838(11) 0.0537(9) 0.187(12) Uiso 0.494(16) 1 d PDU G 2
Cl9 Cl 0.7500 0.24727(18) 0.2500 0.102(2) Uani 1 2 d S . .
N1S N 0.4975(10) 0.0854(6) 0.1602(5) 0.159(6) Uiso 1 1 d . . .
C2S C 0.3944(14) 0.1250(9) 0.1254(8) 0.222(11) Uiso 1 1 d U . .
H2S1 H 0.3923 0.1542 0.1373 0.333 Uiso 1 1 calc R . .
H2S2 H 0.3559 0.1086 0.1283 0.333 Uiso 1 1 calc R . .
H2S3 H 0.3986 0.1282 0.0973 0.333 Uiso 1 1 calc R . .
C1S C 0.4515(13) 0.1000(8) 0.1462(7) 0.159(8) Uiso 1 1 d U . .

loop_
_atom_site_aniso_label
_atom_site_aniso_U_11
_atom_site_aniso_U_22
_atom_site_aniso_U_33
_atom_site_aniso_U_23
_atom_site_aniso_U_13
_atom_site_aniso_U_12
Zn1 0.0716(13) 0.1050(14) 0.0642(11) -0.0102(9) 0.0269(9) 0.0009(11)
Zn2 0.0784(13) 0.0995(14) 0.0636(11) 0.0128(9) 0.0204(9) -0.0063(11)
Zn3 0.0698(13) 0.1199(15) 0.0626(11) -0.0202(10) 0.0124(9) -0.0027(11)
Zn4 0.0791(14) 0.1386(17) 0.0594(11) 0.0247(11) 0.0103(9) -0.0090(12)
Zn5 0.1058(16) 0.1168(16) 0.0713(12) 0.0004(10) 0.0142(10) 0.0053(13)
N1 0.086(9) 0.124(11) 0.055(8) -0.019(8) 0.036(7) -0.004(9)
N2 0.081(9) 0.139(13) 0.037(8) 0.026(8) 0.029(7) 0.030(9)
N3 0.066(9) 0.101(11) 0.063(8) 0.020(8) 0.004(7) 0.007(9)
N4 0.097(10) 0.113(10) 0.060(9) 0.033(7) 0.011(7) -0.027(8)
N5 0.094(10) 0.101(10) 0.042(7) 0.008(7) 0.001(6) -0.005(8)
N6 0.085(10) 0.109(11) 0.061(9) -0.007(8) 0.026(7) 0.008(8)
N7 0.061(8) 0.112(11) 0.057(9) -0.030(8) 0.003(6) -0.012(7)
N8 0.047(8) 0.138(12) 0.040(7) -0.011(7) -0.001(5) 0.008(8)
N9 0.054(8) 0.115(10) 0.075(8) -0.032(8) 0.008(7) 0.017(7)
N10 0.085(10) 0.102(11) 0.064(8) -0.001(8) 0.025(8) -0.032(9)
N11 0.097(10) 0.150(14) 0.045(9) 0.023(9) -0.001(7) -0.021(10)
N12 0.079(9) 0.105(11) 0.093(10) 0.001(8) 0.010(8) -0.032(8)
N13 0.086(10) 0.126(12) 0.053(7) -0.008(8) 0.025(6) -0.002(9)
N14 0.074(9) 0.160(13) 0.029(7) 0.027(8) 0.017(7) -0.013(9)
N15 0.102(11) 0.115(12) 0.061(8) -0.025(9) -0.007(8) 0.000(10)
N16 0.107(11) 0.141(12) 0.077(9) -0.023(9) 0.017(8) 0.031(9)
N17 0.092(10) 0.108(10) 0.081(9) 0.007(8) 0.007(8) 0.010(8)
N18 0.124(12) 0.063(9) 0.088(10) 0.012(8) 0.021(9) 0.005(9)
N19 0.066(9) 0.131(11) 0.048(7) -0.011(8) 0.027(7) -0.021(8)
N20 0.068(9) 0.096(10) 0.076(8) -0.030(8) 0.032(6) -0.026(8)
N21 0.079(10) 0.096(10) 0.049(7) -0.015(7) 0.018(7) 0.014(9)
N22 0.073(9) 0.133(11) 0.085(9) -0.020(9) 0.029(7) 0.025(8)
N23 0.078(10) 0.075(9) 0.054(7) 0.028(7) 0.027(7) -0.027(8)
N24 0.061(9) 0.143(12) 0.051(7) 0.017(8) 0.022(6) -0.011(9)
N25 0.072(10) 0.089(9) 0.052(9) -0.001(6) 0.049(7) 0.008(8)
N26 0.109(11) 0.089(9) 0.069(8) -0.045(7) 0.033(8) -0.006(8)
N27 0.120(13) 0.094(11) 0.066(8) -0.007(7) 0.043(9) 0.015(11)
N28 0.076(10) 0.131(13) 0.088(9) 0.010(9) -0.002(7) -0.007(9)
N29 0.045(8) 0.112(10) 0.056(7) 0.022(6) 0.021(7) -0.014(8)
N30 0.068(9) 0.150(12) 0.093(10) 0.045(9) 0.020(8) -0.009(8)
C1 0.075(5) 0.147(7) 0.093(6) -0.048(5) 0.017(4) 0.008(5)
C2 0.074(5) 0.146(7) 0.094(6) -0.046(5) 0.015(4) 0.008(5)
C3 0.076(5) 0.147(7) 0.095(6) -0.045(5) 0.015(4) 0.008(5)
C4 0.078(5) 0.148(7) 0.096(6) -0.047(5) 0.015(4) 0.008(5)
C5 0.079(5) 0.150(7) 0.095(6) -0.048(5) 0.018(4) 0.008(5)
C6 0.077(5) 0.149(7) 0.094(6) -0.048(5) 0.018(4) 0.007(5)
C7 0.108(14) 0.162(11) 0.154(16) -0.079(11) 0.013(12) -0.014(12)
C8 0.065(11) 0.135(12) 0.078(11) -0.003(10) 0.036(9) -0.018(11)
C9 0.071(10) 0.117(11) 0.068(13) 0.013(8) 0.034(9) -0.003(10)
C10 0.083(10) 0.126(11) 0.041(9) 0.010(7) 0.012(8) -0.004(10)
C11 0.105(12) 0.121(11) 0.066(8) -0.001(8) 0.021(9) -0.002(10)
C12 0.076(10) 0.100(10) 0.059(8) 0.000(6) 0.025(8) 0.006(9)
C13 0.082(11) 0.093(10) 0.058(10) -0.011(8) 0.016(8) 0.005(10)
C14 0.055(10) 0.097(12) 0.061(9) 0.000(8) 0.011(7) -0.001(9)
C15 0.075(10) 0.093(9) 0.058(8) 0.009(7) 0.018(7) 0.006(8)
C16 0.075(10) 0.124(12) 0.058(9) 0.007(7) 0.017(7) -0.013(9)
C17 0.095(11) 0.117(11) 0.078(10) 0.010(8) 0.034(9) -0.025(10)
C18 0.062(9) 0.099(11) 0.066(9) 0.025(7) 0.019(8) -0.016(10)
C19 0.129(13) 0.122(12) 0.034(9) 0.026(7) 0.018(9) -0.047(11)
C34 0.106(13) 0.094(12) 0.078(9) -0.001(10) 0.028(10) -0.011(11)
C35 0.109(13) 0.087(12) 0.078(8) -0.007(9) 0.020(9) -0.008(10)
C36 0.133(13) 0.103(12) 0.091(8) -0.011(8) 0.024(10) 0.014(10)
C37 0.113(13) 0.100(12) 0.087(8) -0.019(8) 0.015(10) 0.004(9)
C38 0.074(10) 0.088(11) 0.096(8) -0.011(7) 0.023(8) -0.012(8)
C39 0.084(11) 0.094(11) 0.100(12) -0.001(9) 0.030(9) -0.006(9)
C40 0.055(10) 0.097(10) 0.078(11) -0.015(8) 0.013(8) 0.003(9)
C41 0.065(9) 0.117(10) 0.091(8) -0.012(7) 0.005(8) -0.025(10)
C42 0.092(11) 0.099(10) 0.097(8) -0.004(7) 0.029(9) -0.018(9)
C43 0.073(10) 0.091(10) 0.092(8) -0.016(8) 0.014(9) 0.003(9)
C44 0.045(9) 0.096(10) 0.073(8) -0.013(10) 0.030(8) 0.003(9)
C45 0.077(11) 0.119(13) 0.066(8) -0.022(9) 0.026(9) -0.002(11)
C60 0.085(12) 0.154(15) 0.060(11) -0.022(9) 0.010(10) 0.003(12)
C61 0.077(12) 0.153(14) 0.068(11) -0.014(9) 0.023(9) -0.006(12)
C62 0.090(12) 0.159(13) 0.095(12) -0.007(10) 0.040(9) -0.009(11)
C63 0.080(12) 0.181(14) 0.092(11) 0.010(11) 0.031(9) -0.004(11)
C64 0.052(10) 0.158(12) 0.078(10) 0.007(8) 0.018(7) -0.020(9)
C65 0.050(10) 0.131(14) 0.062(10) -0.013(9) 0.009(7) -0.031(10)
C66 0.105(13) 0.146(13) 0.044(9) 0.022(9) 0.007(9) -0.022(13)
C67 0.080(10) 0.153(12) 0.077(9) 0.008(8) 0.015(9) -0.027(10)
C68 0.135(14) 0.151(13) 0.070(8) -0.006(9) 0.018(10) -0.006(13)
C69 0.111(13) 0.166(15) 0.078(11) 0.005(9) -0.014(10) 0.005(13)
C70 0.095(12) 0.136(14) 0.093(15) 0.006(10) -0.009(11) -0.006(12)
C71 0.090(13) 0.143(14) 0.079(12) 0.022(12) -0.005(10) -0.015(12)
C86 0.078(12) 0.098(13) 0.078(11) 0.005(9) 0.004(8) -0.008(10)
C87 0.070(11) 0.110(11) 0.065(10) 0.013(9) 0.000(9) 0.002(10)
C88 0.100(12) 0.103(11) 0.083(11) 0.021(9) 0.031(8) -0.014(10)
C89 0.112(13) 0.103(11) 0.090(11) 0.017(8) 0.025(8) -0.002(9)
C90 0.090(11) 0.142(11) 0.066(9) 0.021(9) 0.008(7) -0.006(9)
C91 0.102(12) 0.144(12) 0.046(9) 0.009(10) 0.022(9) -0.028(11)
C92 0.123(13) 0.103(12) 0.060(9) -0.001(8) 0.009(9) 0.011(11)
C93 0.093(11) 0.129(11) 0.065(9) 0.009(8) 0.001(7) -0.010(9)
C94 0.122(14) 0.124(11) 0.084(11) 0.018(9) 0.012(9) -0.014(10)
C95 0.112(13) 0.126(13) 0.090(11) 0.002(9) -0.008(9) -0.005(10)
C96 0.107(13) 0.071(12) 0.110(12) 0.012(9) 0.022(9) 0.012(11)
C97 0.117(15) 0.130(15) 0.114(14) 0.014(12) 0.019(10) 0.035(12)
C112 0.102(12) 0.076(11) 0.071(11) 0.007(9) 0.002(8) -0.005(9)
C113 0.089(11) 0.085(12) 0.079(9) -0.001(9) 0.024(8) 0.000(10)
C114 0.107(12) 0.102(11) 0.091(9) -0.019(9) 0.030(9) 0.002(9)
C115 0.118(13) 0.110(12) 0.057(9) -0.022(7) 0.022(8) -0.004(8)
C116 0.086(10) 0.094(10) 0.069(8) -0.026(7) 0.018(7) 0.010(7)
C117 0.108(12) 0.073(11) 0.075(8) -0.021(8) 0.010(9) 0.003(10)
C118 0.079(11) 0.094(9) 0.062(9) -0.028(9) 0.013(8) 0.007(10)
C119 0.084(10) 0.093(9) 0.081(9) -0.021(8) 0.018(7) 0.015(8)
C120 0.100(12) 0.082(10) 0.093(11) -0.013(8) 0.032(8) 0.012(9)
C121 0.077(11) 0.090(9) 0.095(11) -0.017(9) 0.022(8) -0.003(10)
C122 0.076(11) 0.087(9) 0.083(10) -0.017(9) 0.008(9) -0.017(9)
C123 0.091(12) 0.099(12) 0.090(11) -0.024(10) 0.027(9) -0.025(11)
C131 0.073(12) 0.085(10) 0.047(8) 0.008(8) 0.025(9) -0.007(9)
C132 0.071(11) 0.086(11) 0.039(8) -0.004(7) 0.027(8) -0.016(8)
C133 0.106(11) 0.085(10) 0.082(11) 0.013(8) 0.001(9) -0.033(10)
C134 0.101(11) 0.085(11) 0.085(10) 0.016(9) 0.007(9) -0.011(9)
C135 0.083(10) 0.086(11) 0.050(9) -0.001(9) 0.014(8) -0.015(9)
C136 0.080(10) 0.121(14) 0.065(10) 0.008(10) 0.015(8) 0.000(11)
C144 0.062(11) 0.088(11) 0.075(10) -0.018(7) 0.017(9) 0.011(9)
C145 0.085(11) 0.094(11) 0.038(8) -0.004(7) 0.018(8) 0.011(8)
C146 0.100(11) 0.098(11) 0.081(10) -0.024(8) 0.019(8) 0.017(10)
C147 0.105(10) 0.117(12) 0.069(10) -0.017(8) 0.021(8) 0.041(11)
C148 0.105(11) 0.099(11) 0.056(10) -0.004(8) 0.018(8) 0.033(11)
C149 0.112(13) 0.137(14) 0.068(11) -0.015(10) 0.019(8) 0.044(11)
C157 0.062(11) 0.097(11) 0.056(8) 0.009(7) 0.018(8) -0.015(9)
C158 0.048(9) 0.094(10) 0.044(7) 0.001(7) 0.020(7) -0.007(8)
C159 0.067(9) 0.126(12) 0.072(9) 0.021(8) 0.031(7) -0.012(10)
C160 0.062(8) 0.111(11) 0.077(9) 0.019(8) 0.035(8) -0.024(9)
C161 0.062(9) 0.113(11) 0.063(8) 0.008(8) 0.030(8) -0.027(9)
C162 0.061(9) 0.128(13) 0.082(11) 0.037(10) 0.033(7) -0.018(10)
C170 0.078(13) 0.108(12) 0.073(10) 0.014(9) 0.023(10) 0.006(10)
C171 0.086(13) 0.096(11) 0.078(10) -0.001(9) 0.029(11) 0.002(7)
C172 0.104(11) 0.106(11) 0.117(13) -0.009(10) 0.018(11) 0.009(10)
C173 0.106(12) 0.082(12) 0.139(13) -0.027(11) 0.017(11) -0.006(10)
C174 0.105(12) 0.103(13) 0.112(12) -0.018(12) 0.046(11) 0.012(12)
C175 0.101(12) 0.124(15) 0.140(15) -0.011(13) 0.042(13) 0.007(14)
C191 0.069(12) 0.094(11) 0.045(8) -0.008(7) 0.022(8) 0.001(10)
C192 0.067(11) 0.101(10) 0.039(7) -0.012(7) 0.022(7) 0.003(9)
C193 0.097(9) 0.166(13) 0.046(7) -0.022(9) 0.023(8) -0.012(12)
C194 0.095(9) 0.157(13) 0.021(8) -0.019(8) 0.015(6) 0.015(11)
C195 0.090(9) 0.116(11) 0.020(9) -0.007(8) 0.011(7) -0.001(9)
C196 0.093(9) 0.142(13) 0.038(8) -0.052(9) 0.007(9) -0.005(11)
Cl1 0.183(6) 0.121(5) 0.066(4) -0.002(3) 0.033(4) -0.031(5)
O1 0.204(15) 0.128(12) 0.122(10) -0.003(9) 0.017(9) -0.035(11)
O2 0.265(18) 0.139(11) 0.080(8) 0.000(8) 0.009(10) -0.011(12)
O3 0.177(13) 0.206(14) 0.078(9) 0.016(8) 0.020(8) 0.001(10)
O4 0.235(18) 0.212(15) 0.143(12) -0.046(10) 0.095(12) -0.082(15)
Cl2 0.142(5) 0.117(5) 0.076(3) -0.023(3) 0.046(3) -0.035(4)
O5 0.221(15) 0.150(11) 0.095(10) -0.011(8) 0.034(10) -0.060(11)
O6 0.168(11) 0.150(10) 0.078(7) 0.023(7) 0.046(7) -0.046(9)
O7 0.152(12) 0.120(9) 0.146(10) -0.010(7) 0.094(9) -0.001(8)
O8 0.126(10) 0.122(10) 0.139(10) -0.043(8) 0.035(8) -0.021(8)
Cl3 0.167(8) 0.103(6) 0.102(5) 0.000 0.075(6) 0.000
O9 0.265(19) 0.161(13) 0.153(12) 0.065(10) 0.089(12) 0.072(13)
O10 0.165(12) 0.163(12) 0.171(13) -0.074(11) 0.069(10) -0.012(10)
Cl4 0.137(4) 0.083(3) 0.076(3) -0.011(2) 0.065(3) -0.016(3)
Cl5 0.127(5) 0.294(9) 0.113(4) -0.002(5) 0.026(3) -0.009(5)
Cl6 0.130(5) 0.235(7) 0.138(5) 0.084(5) 0.060(4) 0.022(5)
Cl7 0.198(9) 0.250(10) 0.307(11) 0.126(9) 0.019(7) -0.011(8)
Cl8 0.192(7) 0.186(6) 0.128(4) -0.003(4) 0.034(4) 0.040(5)
Cl9 0.159(6) 0.095(4) 0.062(3) 0.000 0.051(3) 0.000

loop_
_atom_type_symbol
_atom_type_description
_atom_type_scat_dispersion_real
_atom_type_scat_dispersion_imag
_atom_type_scat_source
C C 0.0033 0.0016 'International Tables Vol C Tables 4.2.6.8 and 6.1.1.4'
H H 0.0000 0.0000 'International Tables Vol C Tables 4.2.6.8 and 6.1.1.4'
N N 0.0061 0.0033 'International Tables Vol C Tables 4.2.6.8 and 6.1.1.4'
O O 0.0106 0.0060 'International Tables Vol C Tables 4.2.6.8 and 6.1.1.4'
Cl Cl 0.1484 0.1585 'International Tables Vol C Tables 4.2.6.8 and 6.1.1.4'
Zn Zn 0.2839 1.4301 'International Tables Vol C Tables 4.2.6.8 and 6.1.1.4'

loop_
_geom_angle_atom_site_label_1
_geom_angle_atom_site_label_2
_geom_angle_atom_site_label_3
_geom_angle
_geom_angle_site_symmetry_1
_geom_angle_site_symmetry_3
N25 Zn1 N19 97.3(5) . .
N25 Zn1 N2 92.7(4) . .
N19 Zn1 N2 166.2(5) . .
N25 Zn1 N26 76.8(5) . .
N19 Zn1 N26 93.2(4) . .
N2 Zn1 N26 98.4(5) . .
N25 Zn1 N20 175.1(5) . .
N19 Zn1 N20 77.8(5) . .
N2 Zn1 N20 91.9(5) . .
N26 Zn1 N20 104.1(5) . .
N25 Zn1 N1 97.8(5) . .
N19 Zn1 N1 91.4(5) . .
N2 Zn1 N1 77.8(6) . .
N26 Zn1 N1 173.3(5) . .
N20 Zn1 N1 81.7(4) . .
N6 Zn2 N23 93.3(5) . .
N6 Zn2 N3 164.4(5) . .
N23 Zn2 N3 95.1(5) . .
N6 Zn2 N24 102.8(5) . .
N23 Zn2 N24 77.5(6) . .
N3 Zn2 N24 91.9(4) . .
N6 Zn2 N5 75.1(5) . .
N23 Zn2 N5 96.6(5) . .
N3 Zn2 N5 90.9(4) . .
N24 Zn2 N5 173.7(5) . .
N6 Zn2 N4 95.6(5) . .
N23 Zn2 N4 171.1(5) . .
N3 Zn2 N4 76.1(5) . .
N24 Zn2 N4 101.0(5) . .
N5 Zn2 N4 85.2(4) . .
N10 Zn3 N7 158.5(6) . .
N10 Zn3 N21 96.7(4) . .
N7 Zn3 N21 98.5(5) . .
N10 Zn3 N22 101.1(6) . .
N7 Zn3 N22 97.0(5) . .
N21 Zn3 N22 77.4(5) . .
N10 Zn3 N8 90.1(5) . .
N7 Zn3 N8 74.6(5) . .
N21 Zn3 N8 173.1(5) . .
N22 Zn3 N8 102.7(5) . .
N10 Zn3 N9 74.3(6) . .
N7 Zn3 N9 88.7(5) . .
N21 Zn3 N9 97.3(5) . .
N22 Zn3 N9 172.7(5) . .
N8 Zn3 N9 83.2(4) . .
N14 Zn4 N11 163.4(5) . .
N14 Zn4 N29 91.9(4) . .
N11 Zn4 N29 98.2(5) . .
N14 Zn4 N30 101.5(6) . .
N11 Zn4 N30 93.6(5) . .
N29 Zn4 N30 76.8(5) . .
N14 Zn4 N12 92.1(5) . .
N11 Zn4 N12 78.2(6) . .
N29 Zn4 N12 175.8(5) . .
N30 Zn4 N12 101.0(5) . .
N14 Zn4 N13 76.7(5) . .
N11 Zn4 N13 88.7(5) . .
N29 Zn4 N13 99.4(5) . .
N30 Zn4 N13 175.8(5) . .
N12 Zn4 N13 82.9(4) . .
N18 Zn5 N27 92.7(4) . .
N18 Zn5 N16 94.7(5) . .
N27 Zn5 N16 172.1(5) . .
N18 Zn5 N15 163.5(6) . .
N27 Zn5 N15 98.1(5) . .
N16 Zn5 N15 74.0(6) . .
N18 Zn5 N28 100.8(6) . .
N27 Zn5 N28 76.9(7) . .
N16 Zn5 N28 104.1(6) . .
N15 Zn5 N28 93.7(5) . .
N18 Zn5 N17 76.0(6) . .
N27 Zn5 N17 97.9(6) . .
N16 Zn5 N17 81.6(5) . .
N15 Zn5 N17 90.2(5) . .
N28 Zn5 N17 173.9(5) . .
C8 N1 C1 120.6(12) . .
C8 N1 Zn1 109.9(11) . .
C1 N1 Zn1 125.7(10) . .
C13 N2 C9 117.3(14) . .
C13 N2 Zn1 128.7(10) . .
C9 N2 Zn1 113.8(12) . .
C14 N3 C18 119.9(13) . .
C14 N3 Zn2 128.3(11) . .
C18 N3 Zn2 110.6(11) . .
C19 N4 C20' 124.1(12) . .
C19 N4 C20 118.4(12) . .
C20' N4 C20 26.0(3) . .
C19 N4 Zn2 113.0(11) . .
C20' N4 Zn2 122.9(9) . .
C20 N4 Zn2 121.9(7) . .
C34 N5 C27 119.8(13) . .
C34 N5 Zn2 110.5(10) . .
C27 N5 Zn2 126.8(9) . .
C39 N6 C35 119.8(13) . .
C39 N6 Zn2 123.1(12) . .
C35 N6 Zn2 117.1(11) . .
C44 N7 C40 117.9(13) . .
C44 N7 Zn3 114.1(10) . .
C40 N7 Zn3 125.3(10) . .
C45 N8 C46 111.3(14) . .
C45 N8 C46' 127.8(13) . .
C46 N8 C46' 18.70(19) . .
C45 N8 Zn3 111.5(11) . .
C46 N8 Zn3 132.2(10) . .
C46' N8 Zn3 119.7(9) . .
C60 N9 C53 122.7(12) . .
C60 N9 Zn3 107.6(11) . .
C53 N9 Zn3 127.4(9) . .
C65 N10 C61 114.2(16) . .
C65 N10 Zn3 125.2(13) . .
C61 N10 Zn3 120.0(14) . .
C66 N11 C70 114.1(17) . .
C66 N11 Zn4 130.6(11) . .
C70 N11 Zn4 114.9(14) . .
C71 N12 C72 122.9(14) . .
C71 N12 Zn4 109.1(12) . .
C72 N12 Zn4 126.5(10) . .
C86 N13 C79 124.1(13) . .
C86 N13 Zn4 109.0(11) . .
C79 N13 Zn4 123.9(10) . .
C91 N14 C87 116.7(15) . .
C91 N14 Zn4 129.1(11) . .
C87 N14 Zn4 114.1(11) . .
C96 N15 C92 122.9(15) . .
C96 N15 Zn5 111.6(12) . .
C92 N15 Zn5 124.2(12) . .
C97 N16 C98 119.8(16) . .
C97 N16 Zn5 115.2(12) . .
C98 N16 Zn5 121.1(10) . .
C112 N17 C105 123.5(13) . .
C112 N17 Zn5 109.1(10) . .
C105 N17 Zn5 125.4(9) . .
C117 N18 C113 116.5(14) . .
C117 N18 Zn5 127.7(12) . .
C113 N18 Zn5 115.3(11) . .
C118 N19 C122 114.6(14) . .
C118 N19 Zn1 130.5(10) . .
C122 N19 Zn1 113.9(10) . .
C123 N20 C124 119.9(12) . .
C123 N20 Zn1 111.6(11) . .
C124 N20 Zn1 126.1(10) . .
C144 N21 C148 118.9(13) . .
C144 N21 Zn3 129.1(10) . .
C148 N21 Zn3 112.0(11) . .
C149 N22 C150 116.5(13) . .
C149 N22 Zn3 113.2(11) . .
C150 N22 Zn3 130.2(10) . .
C131 N23 C135 118.3(12) . .
C131 N23 Zn2 128.2(11) . .
C135 N23 Zn2 113.5(11) . .
C136 N24 C137 115.1(15) . .
C136 N24 Zn2 112.7(11) . .
C137 N24 Zn2 130.9(11) . .
C191 N25 C195 116.7(10) . .
C191 N25 Zn1 126.1(10) . .
C195 N25 Zn1 117.1(11) . .
C196 N26 C197 115.4(17) . .
C196 N26 Zn1 114.6(10) . .
C197 N26 Zn1 129.2(15) . .
C170 N27 C174 116.3(17) . .
C170 N27 Zn5 127.9(14) . .
C174 N27 Zn5 115.8(14) . .
C175 N28 C176 118.1(19) . .
C175 N28 C276 119.6(19) . .
C176 N28 C276 28.1(4) . .
C175 N28 Zn5 107.7(13) . .
C176 N28 Zn5 132.1(15) . .
C276 N28 Zn5 129.8(14) . .
C161 N29 C157 121.3(12) . .
C161 N29 Zn4 113.2(10) . .
C157 N29 Zn4 125.4(9) . .
C162 N30 C163 117.4(14) . .
C162 N30 Zn4 113.4(10) . .
C163 N30 Zn4 127.9(12) . .
C2 C1 C6 119.4 . .
C2 C1 N1 116.8(8) . .
C6 C1 N1 123.6(8) . .
C3 C2 C1 120.1 . .
C3 C2 H2 119.9 . .
C1 C2 H2 119.9 . .
C2 C3 C4 121.1 . .
C2 C3 H3 119.5 . .
C4 C3 H3 119.5 . .
C3 C4 C5 118.1 . .
C3 C4 C7 121.0 . .
C5 C4 C7 120.9 . .
C6 C5 C4 121.1 . .
C6 C5 H5 119.5 . .
C4 C5 H5 119.5 . .
C5 C6 C1 120.1 . .
C5 C6 H6 119.9 . .
C1 C6 H6 119.9 . .
C4 C7 H7A 109.5 . .
C4 C7 H7B 109.5 . .
H7A C7 H7B 109.5 . .
C4 C7 H7C 109.5 . .
H7A C7 H7C 109.5 . .
H7B C7 H7C 109.5 . .
N1 C8 C9 120.0(16) . .
N1 C8 H8 120.0 . .
C9 C8 H8 120.0 . .
C10 C9 N2 122.8(16) . .
C10 C9 C8 121.7(16) . .
N2 C9 C8 115.3(16) . .
C9 C10 C11 116.6(15) . .
C9 C10 H10 121.7 . .
C11 C10 H10 121.7 . .
C12 C11 C10 122.9(16) . .
C12 C11 H11 118.6 . .
C10 C11 H11 118.6 . .
C11 C12 C13 117.2(16) . .
C11 C12 C15 123.2(15) . .
C13 C12 C15 119.5(14) . .
N2 C13 C12 122.8(15) . .
N2 C13 H13 118.6 . .
C12 C13 H13 118.6 . .
N3 C14 C15 125.7(14) . .
N3 C14 H14 117.2 . .
C15 C14 H14 117.2 . .
C14 C15 C16 115.3(14) . .
C14 C15 C12 123.3(14) . .
C16 C15 C12 121.3(13) . .
C17 C16 C15 119.4(15) . .
C17 C16 H16 120.3 . .
C15 C16 H16 120.3 . .
C16 C17 C18 123.1(15) . .
C16 C17 H17 118.4 . .
C18 C17 H17 118.4 . .
N3 C18 C17 116.6(14) . .
N3 C18 C19 118.2(14) . .
C17 C18 C19 125.2(14) . .
N4 C19 C18 119.5(14) . .
N4 C19 H19 120.2 . .
C18 C19 H19 120.2 . .
C21 C20 C25 119.4 . .
C21 C20 N4 119.5(5) . .
C25 C20 N4 121.0(5) . .
C22 C21 C20 120.1 . .
C22 C21 H21 119.9 . .
C20 C21 H21 119.9 . .
C21 C22 C23 121.1 . .
C21 C22 H22 119.5 . .
C23 C22 H22 119.5 . .
C24 C23 C22 118.1 . .
C24 C23 C26 120.9 . .
C22 C23 C26 121.0 . .
C25 C24 C23 121.1 . .
C25 C24 H24 119.4 . .
C23 C24 H24 119.4 . .
C24 C25 C20 120.1 . .
C24 C25 H25 119.9 . .
C20 C25 H25 119.9 . .
N4 C20' C25' 114.6(5) . .
N4 C20' C21' 124.4(5) . .
C25' C20' C21' 119.4 . .
C22' C21' C20' 120.1 . .
C22' C21' H21' 119.9 . .
C20' C21' H21' 119.9 . .
C21' C22' C23' 121.1 . .
C21' C22' H22' 119.5 . .
C23' C22' H22' 119.5 . .
C24' C23' C22' 118.1 . .
C24' C23' C26' 120.9 . .
C22' C23' C26' 120.9 . .
C25' C24' C23' 121.1 . .
C25' C24' H24' 119.5 . .
C23' C24' H24' 119.5 . .
C24' C25' C20' 120.1 . .
C24' C25' H25' 119.9 . .
C20' C25' H25' 119.9 . .
C23' C26' H26D 109.5 . .
C23' C26' H26E 109.5 . .
H26D C26' H26E 109.5 . .
C23' C26' H26F 109.5 . .
H26D C26' H26F 109.5 . .
H26E C26' H26F 109.5 . .
C32 C27 C28 119.4 . .
C32 C27 N5 123.1(6) . .
C28 C27 N5 117.2(6) . .
C29 C28 C27 120.1 . .
C29 C28 H28 119.9 . .
C27 C28 H28 119.9 . .
C28 C29 C30 121.1 . .
C28 C29 H29 119.4 . .
C30 C29 H29 119.4 . .
C29 C30 C31 118.1 . .
C29 C30 C33 121.0 . .
C31 C30 C33 121.0 . .
C32 C31 C30 121.1 . .
C32 C31 H31 119.4 . .
C30 C31 H31 119.4 . .
C31 C32 C27 120.1 . .
C31 C32 H32 119.9 . .
C27 C32 H32 119.9 . .
C30 C33 H33A 109.5 . .
C30 C33 H33B 109.5 . .
H33A C33 H33B 109.5 . .
C30 C33 H33C 109.5 . .
H33A C33 H33C 109.5 . .
H33B C33 H33C 109.5 . .
N5 C34 C35 121.5(16) . .
N5 C34 H34 119.2 . .
C35 C34 H34 119.2 . .
N6 C35 C36 121.4(15) . .
N6 C35 C34 113.0(15) . .
C36 C35 C34 125.6(18) . .
C37 C36 C35 119.1(17) . .
C37 C36 H36 120.4 . .
C35 C36 H36 120.4 . .
C38 C37 C36 121.1(16) . .
C38 C37 H37 119.5 . .
C36 C37 H37 119.5 . .
C37 C38 C39 118.7(16) . .
C37 C38 C41 124.5(15) . .
C39 C38 C41 116.6(15) . .
N6 C39 C38 119.8(15) . .
N6 C39 H39 120.1 . .
C38 C39 H39 120.1 . .
N7 C40 C41 121.8(14) . .
N7 C40 H40 119.1 . .
C41 C40 H40 119.1 . .
C40 C41 C42 121.6(15) . .
C40 C41 C38 124.9(15) . .
C42 C41 C38 113.6(14) . .
C43 C42 C41 114.0(14) . .
C43 C42 H42 123.0 . .
C41 C42 H42 123.0 . .
C44 C43 C42 118.7(14) . .
C44 C43 H43 120.6 . .
C42 C43 H43 120.6 . .
N7 C44 C43 125.9(14) . .
N7 C44 C45 116.2(15) . .
C43 C44 C45 117.8(16) . .
N8 C45 C44 119.2(16) . .
N8 C45 H45 120.4 . .
C44 C45 H45 120.4 . .
N8 C46 C51 111.1(7) . .
N8 C46 C47 129.5(7) . .
C51 C46 C47 119.4 . .
C48 C47 C46 120.1 . .
C48 C47 H47 119.9 . .
C46 C47 H47 119.9 . .
C47 C48 C49 121.1 . .
C47 C48 H48 119.4 . .
C49 C48 H48 119.4 . .
C48 C49 C50 118.1 . .
C48 C49 C52 121.0 . .
C50 C49 C52 120.9 . .
C51 C50 C49 121.1 . .
C51 C50 H50 119.4 . .
C49 C50 H50 119.4 . .
C50 C51 C46 120.1 . .
C50 C51 H51 119.9 . .
C46 C51 H51 119.9 . .
C51' C46' C47' 119.4 . .
C51' C46' N8 124.9(6) . .
C47' C46' N8 115.6(6) . .
C48' C47' C46' 120.1 . .
C48' C47' H47' 119.9 . .
C46' C47' H47' 119.9 . .
C47' C48' C49' 121.1 . .
C47' C48' H48' 119.5 . .
C49' C48' H48' 119.5 . .
C50' C49' C48' 118.1 . .
C50' C49' C52' 121.0 . .
C48' C49' C52' 120.9 . .
C51' C50' C49' 121.1 . .
C51' C50' H50' 119.4 . .
C49' C50' H50' 119.4 . .
C50' C51' C46' 120.1 . .
C50' C51' H51' 119.9 . .
C46' C51' H51' 119.9 . .
C49' C52' H52D 109.5 . .
C49' C52' H52E 109.5 . .
H52D C52' H52E 109.5 . .
C49' C52' H52F 109.5 . .
H52D C52' H52F 109.5 . .
H52E C52' H52F 109.5 . .
N9 C53 C54 119.3(6) . .
N9 C53 C58 121.0(6) . .
C54 C53 C58 119.4 . .
C53 C54 C55 120.1 . .
C53 C54 H54 119.9 . .
C55 C54 H54 119.9 . .
C54 C55 C56 121.1 . .
C54 C55 H55 119.5 . .
C56 C55 H55 119.5 . .
C57 C56 C55 118.1 . .
C57 C56 C59 121.0 . .
C55 C56 C59 120.9 . .
C58 C57 C56 121.1 . .
C58 C57 H57 119.5 . .
C56 C57 H57 119.5 . .
C57 C58 C53 120.1 . .
C57 C58 H58 119.9 . .
C53 C58 H58 119.9 . .
C56 C59 H59A 109.5 . .
C56 C59 H59B 109.5 . .
H59A C59 H59B 109.5 . .
C56 C59 H59C 109.5 . .
H59A C59 H59C 109.5 . .
H59B C59 H59C 109.5 . .
N9 C60 C61 124.2(17) . .
N9 C60 H60 117.9 . .
C61 C60 H60 117.9 . .
N10 C61 C62 125.3(19) . .
N10 C61 C60 111.1(18) . .
C62 C61 C60 123.6(19) . .
C61 C62 C63 116.8(19) . .
C61 C62 H62 121.6 . .
C63 C62 H62 121.6 . .
C64 C63 C62 120.6(18) . .
C64 C63 H63 119.7 . .
C62 C63 H63 119.7 . .
C63 C64 C65 114.1(18) . .
C63 C64 C67 122.7(17) . .
C65 C64 C67 123.1(16) . .
N10 C65 C64 128.8(16) . .
N10 C65 H65 115.6 . .
C64 C65 H65 115.6 . .
N11 C66 C67 127.1(16) . .
N11 C66 H66 116.4 . .
C67 C66 H66 116.4 . .
C66 C67 C68 116.2(18) . .
C66 C67 C64 122.8(16) . .
C68 C67 C64 121.0(17) . .
C69 C68 C67 115.7(19) . .
C69 C68 H68 122.2 . .
C67 C68 H68 122.2 . .
C70 C69 C68 122(2) . .
C70 C69 H69 118.8 . .
C68 C69 H69 118.8 . .
C69 C70 N11 124.2(19) . .
C69 C70 C71 124(2) . .
N11 C70 C71 112.0(18) . .
N12 C71 C70 124.2(17) . .
N12 C71 H71 117.9 . .
C70 C71 H71 117.9 . .
N12 C72 C73 119.6(6) . .
N12 C72 C77 121.0(6) . .
C73 C72 C77 119.4 . .
C72 C73 C74 120.1 . .
C72 C73 H73 119.9 . .
C74 C73 H73 119.9 . .
C73 C74 C75 121.1 . .
C73 C74 H74 119.5 . .
C75 C74 H74 119.5 . .
C74 C75 C76 118.1 . .
C74 C75 C78 120.9 . .
C76 C75 C78 121.0 . .
C77 C76 C75 121.1 . .
C77 C76 H76 119.5 . .
C75 C76 H76 119.5 . .
C76 C77 C72 120.1 . .
C76 C77 H77 119.9 . .
C72 C77 H77 119.9 . .
C75 C78 H78A 109.5 . .
C75 C78 H78B 109.5 . .
H78A C78 H78B 109.5 . .
C75 C78 H78C 109.5 . .
H78A C78 H78C 109.5 . .
H78B C78 H78C 109.5 . .
N13 C79 C84 120.5(6) . .
N13 C79 C80 119.9(6) . .
C84 C79 C80 119.4 . .
C81 C80 C79 120.1 . .
C81 C80 H80 119.9 . .
C79 C80 H80 119.9 . .
C80 C81 C82 121.1 . .
C80 C81 H81 119.5 . .
C82 C81 H81 119.5 . .
C83 C82 C81 118.1 . .
C83 C82 C85 120.9 . .
C81 C82 C85 121.0 . .
C84 C83 C82 121.1 . .
C84 C83 H83 119.5 . .
C82 C83 H83 119.5 . .
C83 C84 C79 120.1 . .
C83 C84 H84 119.9 . .
C79 C84 H84 119.9 . .
C82 C85 H85A 109.5 . .
C82 C85 H85B 109.5 . .
H85A C85 H85B 109.5 . .
C82 C85 H85C 109.5 . .
H85A C85 H85C 109.5 . .
H85B C85 H85C 109.5 . .
N13 C86 C87 121.9(16) . .
N13 C86 H86 119.1 . .
C87 C86 H86 119.1 . .
N14 C87 C88 122.2(16) . .
N14 C87 C86 116.0(16) . .
C88 C87 C86 121.5(17) . .
C87 C88 C89 121.9(16) . .
C87 C88 H88 119.1 . .
C89 C88 H88 119.1 . .
C88 C89 C90 114.7(17) . .
C88 C89 H89 122.7 . .
C90 C89 H89 122.7 . .
C91 C90 C89 120.7(18) . .
C91 C90 C93 120.2(17) . .
C89 C90 C93 119.1(18) . .
N14 C91 C90 123.8(16) . .
N14 C91 H91 118.1 . .
C90 C91 H91 118.1 . .
N15 C92 C93 120.3(16) . .
N15 C92 H92 119.8 . .
C93 C92 H92 119.8 . .
C92 C93 C94 119.2(16) . .
C92 C93 C90 123.1(17) . .
C94 C93 C90 117.8(15) . .
C95 C94 C93 116.3(17) . .
C95 C94 H94 121.9 . .
C93 C94 H94 121.9 . .
C96 C95 C94 122.8(19) . .
C96 C95 H95 118.6 . .
C94 C95 H95 118.6 . .
N15 C96 C95 118.5(18) . .
N15 C96 C97 118.7(17) . .
C95 C96 C97 122.7(19) . .
N16 C97 C96 117.5(18) . .
N16 C97 H97 121.2 . .
C96 C97 H97 121.2 . .
C103 C98 C99 119.4 . .
C103 C98 N16 118.9(7) . .
C99 C98 N16 121.6(8) . .
C100 C99 C98 120.1 . .
C100 C99 H99 119.9 . .
C98 C99 H99 119.9 . .
C99 C100 C101 121.1 . .
C99 C100 H100 119.5 . .
C101 C100 H100 119.5 . .
C100 C101 C102 118.1 . .
C100 C101 C104 120.9 . .
C102 C101 C104 120.9 . .
C103 C102 C101 121.1 . .
C103 C102 H102 119.5 . .
C101 C102 H102 119.5 . .
C102 C103 C98 120.1 . .
C102 C103 H103 119.9 . .
C98 C103 H103 119.9 . .
C101 C104 H10A 109.5 . .
C101 C104 H10B 109.5 . .
H10A C104 H10B 109.5 . .
C101 C104 H10C 109.5 . .
H10A C104 H10C 109.5 . .
H10B C104 H10C 109.5 . .
C110 C105 C106 119.4 . .
C110 C105 N17 120.5(6) . .
C106 C105 N17 120.0(6) . .
C107 C106 C105 120.1 . .
C107 C106 H106 119.9 . .
C105 C106 H106 119.9 . .
C106 C107 C108 121.1 . .
C106 C107 H107 119.5 . .
C108 C107 H107 119.5 . .
C109 C108 C107 118.1 . .
C109 C108 C111 120.9 . .
C107 C108 C111 121.0 . .
C110 C109 C108 121.1 . .
C110 C109 H109 119.5 . .
C108 C109 H109 119.5 . .
C109 C110 C105 120.1 . .
C109 C110 H110 119.9 . .
C105 C110 H110 119.9 . .
C108 C111 H11A 109.5 . .
C108 C111 H11B 109.5 . .
H11A C111 H11B 109.5 . .
C108 C111 H11C 109.5 . .
H11A C111 H11C 109.5 . .
H11B C111 H11C 109.5 . .
N17 C112 C113 120.2(15) . .
N17 C112 H112 119.9 . .
C113 C112 H112 119.9 . .
N18 C113 C114 123.4(15) . .
N18 C113 C112 116.8(15) . .
C114 C113 C112 119.8(17) . .
C115 C114 C113 118.9(16) . .
C115 C114 H114 120.5 . .
C113 C114 H114 120.5 . .
C114 C115 C116 119.3(14) . .
C114 C115 H115 120.4 . .
C116 C115 H115 120.4 . .
C117 C116 C115 116.2(14) . .
C117 C116 C119 120.8(14) . .
C115 C116 C119 123.0(13) . .
N18 C117 C116 125.6(15) . .
N18 C117 H117 117.2 . .
C116 C117 H117 117.2 . .
N19 C118 C119 125.5(14) . .
N19 C118 H118 117.2 . .
C119 C118 H118 117.2 . .
C118 C119 C120 117.0(15) . .
C118 C119 C116 120.4(14) . .
C120 C119 C116 122.3(14) . .
C121 C120 C119 118.9(15) . .
C121 C120 H120 120.5 . .
C119 C120 H120 120.5 . .
C120 C121 C122 120.1(16) . .
C120 C121 H121 119.9 . .
C122 C121 H121 119.9 . .
C121 C122 N19 123.8(15) . .
C121 C122 C123 121.9(16) . .
N19 C122 C123 114.1(15) . .
N20 C123 C122 120.3(15) . .
N20 C123 H123 119.8 . .
C122 C123 H123 119.8 . .
C125 C124 C129 119.4 . .
C125 C124 N20 118.3(10) . .
C129 C124 N20 120.2(10) . .
C126 C125 C124 120.1 . .
C126 C125 H125 119.9 . .
C124 C125 H125 119.9 . .
C125 C126 C127 121.1 . .
C125 C126 H126 119.5 . .
C127 C126 H126 119.5 . .
C128 C127 C126 118.1 . .
C128 C127 C130 120.9 . .
C126 C127 C130 120.9 . .
C129 C128 C127 121.1 . .
C129 C128 H128 119.5 . .
C127 C128 H128 119.5 . .
C128 C129 C124 120.1 . .
C128 C129 H129 119.9 . .
C124 C129 H129 119.9 . .
C127 C130 H13A 109.5 . .
C127 C130 H13B 109.5 . .
H13A C130 H13B 109.5 . .
C127 C130 H13C 109.5 . .
H13A C130 H13C 109.5 . .
H13B C130 H13C 109.5 . .
N23 C131 C132 124.7(14) . .
N23 C131 H131 117.6 . .
C132 C131 H131 117.6 . .
C131 C132 C133 116.7(14) . .
C131 C132 C145 122.7(15) . 2_655
C133 C132 C145 120.5(14) . 2_655
C132 C133 C134 118.6(15) . .
C132 C133 H133 120.7 . .
C134 C133 H133 120.7 . .
C135 C134 C133 120.6(16) . .
C135 C134 H134 119.7 . .
C133 C134 H134 119.7 . .
N23 C135 C134 120.7(15) . .
N23 C135 C136 116.0(15) . .
C134 C135 C136 123.2(17) . .
N24 C136 C135 119.7(16) . .
N24 C136 H136 120.2 . .
C135 C136 H136 120.2 . .
N24 C137 C138 115.4(13) . .
N24 C137 C142 125.2(13) . .
C138 C137 C142 119.4 . .
C137 C138 C139 120.1 . .
C137 C138 H138 119.9 . .
C139 C138 H138 119.9 . .
C138 C139 C140 121.1 . .
C138 C139 H139 119.5 . .
C140 C139 H139 119.5 . .
C141 C140 C139 118.1 . .
C141 C140 C143 121.0 . .
C139 C140 C143 120.9 . .
C142 C141 C140 121.1 . .
C142 C141 H141 119.5 . .
C140 C141 H141 119.5 . .
C141 C142 C137 120.1 . .
C141 C142 H142 119.9 . .
C137 C142 H142 119.9 . .
C140 C143 H14A 109.5 . .
C140 C143 H14B 109.5 . .
H14A C143 H14B 109.5 . .
C140 C143 H14C 109.5 . .
H14A C143 H14C 109.5 . .
H14B C143 H14C 109.5 . .
N21 C144 C145 123.3(13) . .
N21 C144 H144 118.4 . .
C145 C144 H144 118.4 . .
C146 C145 C144 118.1(15) . .
C146 C145 C132 121.9(14) . 2_655
C144 C145 C132 119.9(13) . 2_655
C145 C146 C147 117.6(15) . .
C145 C146 H146 121.2 . .
C147 C146 H146 121.2 . .
C148 C147 C146 121.8(15) . .
C148 C147 H147 119.1 . .
C146 C147 H147 119.1 . .
C147 C148 N21 120.3(15) . .
C147 C148 C149 121.4(16) . .
N21 C148 C149 118.0(14) . .
N22 C149 C148 117.9(15) . .
N22 C149 H149 121.0 . .
C148 C149 H149 121.0 . .
C155 C150 C151 119.4 . .
C155 C150 N22 118.6(12) . .
C151 C150 N22 121.8(12) . .
C152 C151 C150 120.1 . .
C152 C151 H151 119.9 . .
C150 C151 H151 119.9 . .
C151 C152 C153 121.1 . .
C151 C152 H152 119.5 . .
C153 C152 H152 119.5 . .
C152 C153 C154 118.1 . .
C152 C153 C156 120.9 . .
C154 C153 C156 120.9 . .
C155 C154 C153 121.1 . .
C155 C154 H154 119.5 . .
C153 C154 H154 119.5 . .
C154 C155 C150 120.1 . .
C154 C155 H155 119.9 . .
C150 C155 H155 119.9 . .
C153 C156 H15A 109.5 . .
C153 C156 H15B 109.5 . .
H15A C156 H15B 109.5 . .
C153 C156 H15C 109.5 . .
H15A C156 H15C 109.5 . .
H15B C156 H15C 109.5 . .
N29 C157 C158 121.3(12) . .
N29 C157 H157 119.3 . .
C158 C157 H157 119.3 . .
C159 C158 C157 116.5(13) . .
C159 C158 C192 123.6(12) . 2_655
C157 C158 C192 119.9(12) . 2_655
C160 C159 C158 121.6(13) . .
C160 C159 H159 119.2 . .
C158 C159 H159 119.2 . .
C159 C160 C161 118.7(12) . .
C159 C160 H160 120.7 . .
C161 C160 H160 120.7 . .
N29 C161 C160 120.5(13) . .
N29 C161 C162 117.6(13) . .
C160 C161 C162 121.8(13) . .
N30 C162 C161 117.6(13) . .
N30 C162 H162 121.2 . .
C161 C162 H162 121.2 . .
C164 C163 C168 119.4 . .
C164 C163 N30 123.2(16) . .
C168 C163 N30 117.4(16) . .
C165 C164 C163 120.1 . .
C165 C164 H164 119.9 . .
C163 C164 H164 119.9 . .
C164 C165 C166 121.1 . .
C164 C165 H165 119.5 . .
C166 C165 H165 119.5 . .
C165 C166 C167 118.1 . .
C165 C166 C169 120.9 . .
C167 C166 C169 120.9 . .
C168 C167 C166 121.1 . .
C168 C167 H167 119.5 . .
C166 C167 H167 119.5 . .
C167 C168 C163 120.1 . .
C167 C168 H168 119.9 . .
C163 C168 H168 119.9 . .
C166 C169 H16A 109.5 . .
C166 C169 H16B 109.5 . .
H16A C169 H16B 109.5 . .
C166 C169 H16C 109.5 . .
H16A C169 H16C 109.5 . .
H16B C169 H16C 109.5 . .
N27 C170 C171 126.0(18) . .
N27 C170 H170 117.0 . .
C171 C170 H170 117.0 . .
C170 C171 C171 124.3(11) . 2_655
C170 C171 C172 111.7(17) . .
C171 C171 C172 123.8(11) 2_655 .
C173 C172 C171 125.4(19) . .
C173 C172 H172 117.3 . .
C171 C172 H172 117.3 . .
C174 C173 C172 118(2) . .
C174 C173 H173 121.0 . .
C172 C173 H173 121.0 . .
C173 C174 C175 128(2) . .
C173 C174 N27 122(2) . .
C175 C174 N27 110(2) . .
N28 C175 C174 129(2) . .
N28 C175 H175 115.3 . .
C174 C175 H175 115.3 . .
C181 C176 C177 119.4 . .
C181 C176 N28 112.3(17) . .
C177 C176 N28 127.0(17) . .
C178 C177 C176 120.1 . .
C178 C177 H177 119.9 . .
C176 C177 H177 119.9 . .
C177 C178 C179 121.1 . .
C177 C178 H178 119.4 . .
C179 C178 H178 119.4 . .
C178 C179 C180 118.1 . .
C178 C179 C182 121.0 . .
C180 C179 C182 120.9 . .
C181 C180 C179 121.1 . .
C181 C180 H180 119.5 . .
C179 C180 H180 119.5 . .
C180 C181 C176 120.1 . .
C180 C181 H181 119.9 . .
C176 C181 H181 119.9 . .
C179 C182 H18A 109.5 . .
C179 C182 H18B 109.5 . .
H18A C182 H18B 109.5 . .
C179 C182 H18C 109.5 . .
H18A C182 H18C 109.5 . .
H18B C182 H18C 109.5 . .
C277 C276 C281 119.4 . .
C277 C276 N28 117.8(16) . .
C281 C276 N28 122.7(16) . .
C278 C277 C276 120.1 . .
C278 C277 H277 119.9 . .
C276 C277 H277 119.9 . .
C277 C278 C279 121.1 . .
C277 C278 H278 119.5 . .
C279 C278 H278 119.5 . .
C278 C279 C280 118.1 . .
C278 C279 C282 120.9 . .
C280 C279 C282 120.9 . .
C281 C280 C279 121.1 . .
C281 C280 H280 119.5 . .
C279 C280 H280 119.5 . .
C280 C281 C276 120.1 . .
C280 C281 H281 119.9 . .
C276 C281 H281 119.9 . .
C279 C282 H28A 109.5 . .
C279 C282 H28B 109.5 . .
H28A C282 H28B 109.5 . .
C279 C282 H28C 109.5 . .
H28A C282 H28C 109.5 . .
H28B C282 H28C 109.5 . .
N25 C191 C192 124.8(12) . .
N25 C191 H191 117.6 . .
C192 C191 H191 117.6 . .
C193 C192 C191 111.5(13) . .
C193 C192 C158 125.6(12) . 2_655
C191 C192 C158 122.9(12) . 2_655
C194 C193 C192 125.3(14) . .
C194 C193 H193 117.3 . .
C192 C193 H193 117.3 . .
C195 C194 C193 115.6(13) . .
C195 C194 H194 122.2 . .
C193 C194 H194 122.2 . .
C194 C195 N25 125.8(14) . .
C194 C195 C196 123.4(13) . .
N25 C195 C196 110.8(13) . .
N26 C196 C195 119.9(12) . .
N26 C196 H196 120.1 . .
C195 C196 H196 120.1 . .
C200 C203 H20A 109.5 . .
C200 C203 H20B 109.5 . .
H20A C203 H20B 109.5 . .
C200 C203 H20C 109.5 . .
H20A C203 H20C 109.5 . .
H20B C203 H20C 109.5 . .
C198 C197 C202 120.0 . .
C198 C197 N26 121(2) . .
C202 C197 N26 119(2) . .
C197 C198 C199 120.0 . .
C197 C198 H198 120.0 . .
C199 C198 H198 120.0 . .
C200 C199 C198 120.0 . .
C200 C199 H199 120.0 . .
C198 C199 H199 120.0 . .
C199 C200 C201 120.0 . .
C199 C200 C203 120.0(8) . .
C201 C200 C203 119.6(8) . .
C200 C201 C202 120.0 . .
C200 C201 H201 120.0 . .
C202 C201 H201 120.0 . .
C201 C202 C197 120.0 . .
C201 C202 H202 120.0 . .
C197 C202 H202 120.0 . .
O3 Cl1 O1 114.5(9) . .
O3 Cl1 O2 109.5(9) . .
O1 Cl1 O2 108.8(9) . .
O3 Cl1 O4 104.4(9) . .
O1 Cl1 O4 105.0(10) . .
O2 Cl1 O4 114.7(10) . .
O5 Cl2 O6 107.9(8) . .
O5 Cl2 O8 110.2(9) . .
O6 Cl2 O8 111.7(7) . .
O5 Cl2 O7 110.6(8) . .
O6 Cl2 O7 107.6(8) . .
O8 Cl2 O7 108.8(7) . .
O10 Cl3 O10 112.7(14) . 2_655
O10 Cl3 O9 108.4(9) . .
O10 Cl3 O9 108.8(8) 2_655 .
O10 Cl3 O9 108.8(8) . 2_655
O10 Cl3 O9 108.4(9) 2_655 2_655
O9 Cl3 O9 109.7(15) . 2_655
O12' Cl4 O11 149(2) . .
O12' Cl4 O12 73.8(19) . .
O11 Cl4 O12 120.0(11) . .
O12' Cl4 O11' 112(2) . .
O11 Cl4 O11' 84.4(18) . .
O12 Cl4 O11' 38.3(18) . .
O12' Cl4 O13' 120(2) . .
O11 Cl4 O13' 41.7(17) . .
O12 Cl4 O13' 161.4(19) . .
O11' Cl4 O13' 125(2) . .
O12' Cl4 O13 41.3(19) . .
O11 Cl4 O13 117.4(10) . .
O12 Cl4 O13 115.1(10) . .
O11' Cl4 O13 152.9(18) . .
O13' Cl4 O13 79.5(17) . .
O12' Cl4 O14 104(2) . .
O11 Cl4 O14 100.4(9) . .
O12 Cl4 O14 100.8(9) . .
O11' Cl4 O14 95.3(18) . .
O13' Cl4 O14 88.4(18) . .
O13 Cl4 O14 96.2(7) . .
O15 Cl5 O17 129(2) . .
O15 Cl5 O17' 123(3) . .
O17 Cl5 O17' 99(2) . .
O15 Cl5 O16' 76(2) . .
O17 Cl5 O16' 65.8(16) . .
O17' Cl5 O16' 104.1(17) . .
O15 Cl5 O15' 21(3) . .
O17 Cl5 O15' 141(2) . .
O17' Cl5 O15' 119(2) . .
O16' Cl5 O15' 97(2) . .
O15 Cl5 O18' 106(3) . .
O17 Cl5 O18' 75(2) . .
O17' Cl5 O18' 116(2) . .
O16' Cl5 O18' 127(2) . .
O15' Cl5 O18' 92(2) . .
O15 Cl5 O16 104(2) . .
O17 Cl5 O16 101.1(18) . .
O17' Cl5 O16 92.3(19) . .
O16' Cl5 O16 160.2(17) . .
O15' Cl5 O16 84(2) . .
O18' Cl5 O16 33.1(19) . .
O15 Cl5 O18 94(3) . .
O17 Cl5 O18 113.5(19) . .
O17' Cl5 O18 32.9(17) . .
O16' Cl5 O18 83(2) . .
O15' Cl5 O18 98(3) . .
O18' Cl5 O18 147(2) . .
O16 Cl5 O18 116.4(18) . .
O19 Cl6 O21' 152(2) . .
O19 Cl6 O19' 37.0(16) . .
O21' Cl6 O19' 123(2) . .
O19 Cl6 O21 116.7(16) . .
O21' Cl6 O21 37.5(17) . .
O19' Cl6 O21 102(2) . .
O19 Cl6 O20' 70(2) . .
O21' Cl6 O20' 112(2) . .
O19' Cl6 O20' 105(3) . .
O21 Cl6 O20' 92(2) . .
O19 Cl6 O20 101.7(15) . .
O21' Cl6 O20 101.1(19) . .
O19' Cl6 O20 136(2) . .
O21 Cl6 O20 114.3(13) . .
O20' Cl6 O20 52.5(18) . .
O19 Cl6 O22' 111.6(17) . .
O21' Cl6 O22' 94(2) . .
O19' Cl6 O22' 113(2) . .
O21 Cl6 O22' 131.3(18) . .
O20' Cl6 O22' 110(2) . .
O20 Cl6 O22' 59.6(17) . .
O19 Cl6 O22 111.2(15) . .
O21' Cl6 O22 80(2) . .
O19' Cl6 O22 87(2) . .
O21 Cl6 O22 109.9(15) . .
O20' Cl6 O22 153(2) . .
O20 Cl6 O22 101.9(16) . .
O22' Cl6 O22 42.8(15) . .
O24 Cl7 O26' 108.8(18) . .
O24 Cl7 O23' 103.7(14) . .
O26' Cl7 O23' 105(2) . .
O24 Cl7 O25' 124(2) . .
O26' Cl7 O25' 106(2) . .
O23' Cl7 O25' 107(2) . .
O24 Cl7 O25 84(2) . .
O26' Cl7 O25 54.6(17) . .
O23' Cl7 O25 160(2) . .
O25' Cl7 O25 83(3) . .
O24 Cl7 O23 124(2) . .
O26' Cl7 O23 41.5(18) . .
O23' Cl7 O23 64(2) . .
O25' Cl7 O23 112(3) . .
O25 Cl7 O23 95.9(19) . .
O24 Cl7 O26 100.2(19) . .
O26' Cl7 O26 133(3) . .
O23' Cl7 O26 102(2) . .
O25' Cl7 O26 29(3) . .
O25 Cl7 O26 95(3) . .
O23 Cl7 O26 136(3) . .
O29' Cl8 O30 109.9(19) . .
O29' Cl8 O27 142.5(17) . .
O30 Cl8 O27 106.3(17) . .
O29' Cl8 O29 56.2(16) . .
O30 Cl8 O29 108.8(18) . .
O27 Cl8 O29 102.8(15) . .
O29' Cl8 O30' 106.6(18) . .
O30 Cl8 O30' 44.4(16) . .
O27 Cl8 O30' 92.4(17) . .
O29 Cl8 O30' 71.4(17) . .
O29' Cl8 O27' 104.4(18) . .
O30 Cl8 O27' 59.3(18) . .
O27 Cl8 O27' 102.1(19) . .
O29 Cl8 O27' 154.7(18) . .
O30' Cl8 O27' 103.2(19) . .
O29' Cl8 O28 52.3(16) . .
O30 Cl8 O28 121.1(18) . .
O27 Cl8 O28 114.4(18) . .
O29 Cl8 O28 101.7(18) . .
O30' Cl8 O28 153.2(18) . .
O27' Cl8 O28 71.6(19) . .
O29' Cl8 O28' 105.6(19) . .
O30 Cl8 O28' 144(2) . .
O27 Cl8 O28' 38.9(15) . .
O29 Cl8 O28' 90.6(18) . .
O30' Cl8 O28' 123.6(18) . .
O27' Cl8 O28' 111.8(19) . .
O28 Cl8 O28' 81(2) . .
C1S C2S H2S1 109.5 . .
C1S C2S H2S2 109.5 . .
H2S1 C2S H2S2 109.5 . .
C1S C2S H2S3 109.5 . .
H2S1 C2S H2S3 109.5 . .
H2S2 C2S H2S3 109.5 . .
N1S C1S C2S 172(3) . .

loop_
_geom_bond_atom_site_label_1
_geom_bond_atom_site_label_2
_geom_bond_distance
_geom_bond_site_symmetry_2
Zn1 N25 2.122(10) .
Zn1 N19 2.118(14) .
Zn1 N2 2.134(13) .
Zn1 N26 2.159(11) .
Zn1 N20 2.210(11) .
Zn1 N1 2.237(11) .
Zn2 N6 2.110(12) .
Zn2 N23 2.136(11) .
Zn2 N3 2.166(12) .
Zn2 N24 2.176(12) .
Zn2 N5 2.242(11) .
Zn2 N4 2.245(11) .
Zn3 N10 2.088(12) .
Zn3 N7 2.126(12) .
Zn3 N21 2.130(11) .
Zn3 N22 2.194(11) .
Zn3 N8 2.251(11) .
Zn3 N9 2.285(10) .
Zn4 N14 2.104(14) .
Zn4 N11 2.108(15) .
Zn4 N29 2.124(11) .
Zn4 N30 2.174(12) .
Zn4 N12 2.206(13) .
Zn4 N13 2.253(12) .
Zn5 N18 2.096(13) .
Zn5 N27 2.122(14) .
Zn5 N16 2.188(14) .
Zn5 N15 2.215(12) .
Zn5 N28 2.213(13) .
Zn5 N17 2.269(13) .
N1 C8 1.290(17) .
N1 C1 1.412(14) .
N2 C13 1.346(16) .
N2 C9 1.365(18) .
N3 C14 1.309(15) .
N3 C18 1.397(16) .
N4 C19 1.230(16) .
N4 C20' 1.377(14) .
N4 C20 1.577(15) .
N5 C34 1.270(16) .
N5 C27 1.413(12) .
N6 C39 1.336(17) .
N6 C35 1.350(18) .
N7 C44 1.315(16) .
N7 C40 1.335(16) .
N8 C45 1.252(16) .
N8 C46 1.374(11) .
N8 C46' 1.538(13) .
N9 C60 1.290(17) .
N9 C53 1.384(14) .
N10 C65 1.297(17) .
N10 C61 1.327(19) .
N11 C66 1.299(19) .
N11 C70 1.37(2) .
N12 C71 1.261(19) .
N12 C72 1.378(14) .
N13 C86 1.286(16) .
N13 C79 1.373(13) .
N14 C91 1.320(18) .
N14 C87 1.371(18) .
N15 C96 1.316(18) .
N15 C92 1.366(18) .
N16 C97 1.271(19) .
N16 C98 1.453(14) .
N17 C112 1.309(16) .
N17 C105 1.403(14) .
N18 C117 1.321(17) .
N18 C113 1.349(18) .
N19 C118 1.338(17) .
N19 C122 1.381(18) .
N20 C123 1.258(16) .
N20 C124 1.413(14) .
N21 C144 1.316(15) .
N21 C148 1.372(17) .
N22 C149 1.286(17) .
N22 C150 1.445(16) .
N23 C131 1.337(16) .
N23 C135 1.354(17) .
N24 C136 1.285(17) .
N24 C137 1.377(15) .
N25 C191 1.308(15) .
N25 C195 1.367(15) .
N26 C196 1.257(16) .
N26 C197 1.46(2) .
N27 C170 1.332(18) .
N27 C174 1.41(2) .
N28 C175 1.281(19) .
N28 C176 1.43(2) .
N28 C276 1.47(2) .
N29 C161 1.315(15) .
N29 C157 1.315(15) .
N30 C162 1.253(15) .
N30 C163 1.453(19) .
C1 C2 1.3965 .
C1 C6 1.3965 .
C2 C3 1.3964 .
C2 H2 0.9500 .
C3 C4 1.4021 .
C3 H3 0.9500 .
C4 C5 1.4023 .
C4 C7 1.5072 .
C5 C6 1.3961 .
C5 H5 0.9500 .
C6 H6 0.9500 .
C7 H7A 0.9800 .
C7 H7B 0.9800 .
C7 H7C 0.9800 .
C8 C9 1.51(2) .
C8 H8 0.9500 .
C9 C10 1.355(19) .
C10 C11 1.381(19) .
C10 H10 0.9500 .
C11 C12 1.343(19) .
C11 H11 0.9500 .
C12 C13 1.374(18) .
C12 C15 1.434(19) .
C13 H13 0.9500 .
C14 C15 1.409(18) .
C14 H14 0.9500 .
C15 C16 1.432(19) .
C16 C17 1.340(18) .
C16 H16 0.9500 .
C17 C18 1.43(2) .
C17 H17 0.9500 .
C18 C19 1.449(19) .
C19 H19 0.9500 .
C20 C21 1.3964 .
C20 C25 1.3966 .
C21 C22 1.3963 .
C21 H21 0.9500 .
C22 C23 1.4023 .
C22 H22 0.9500 .
C23 C24 1.4021 .
C23 C26 1.5072 .
C24 C25 1.3963 .
C24 H24 0.9500 .
C25 H25 0.9500 .
C26 H26A 0.9800 .
C26 H26B 0.9800 .
C26 H26C 0.9800 .
C20' C25' 1.3965 .
C20' C21' 1.3966 .
C21' C22' 1.3963 .
C21' H21' 0.9500 .
C22' C23' 1.4023 .
C22' H22' 0.9500 .
C23' C24' 1.4021 .
C23' C26' 1.5070 .
C24' C25' 1.3963 .
C24' H24' 0.9500 .
C25' H25' 0.9500 .
C26' H26D 0.9800 .
C26' H26E 0.9800 .
C26' H26F 0.9800 .
C27 C32 1.3966 .
C27 C28 1.3967 .
C28 C29 1.3962 .
C28 H28 0.9500 .
C29 C30 1.4023 .
C29 H29 0.9500 .
C30 C31 1.4024 .
C30 C33 1.5070 .
C31 C32 1.3962 .
C31 H31 0.9500 .
C32 H32 0.9500 .
C33 H33A 0.9800 .
C33 H33B 0.9800 .
C33 H33C 0.9800 .
C34 C35 1.45(2) .
C34 H34 0.9500 .
C35 C36 1.38(2) .
C36 C37 1.37(2) .
C36 H36 0.9500 .
C37 C38 1.325(19) .
C37 H37 0.9500 .
C38 C39 1.46(2) .
C38 C41 1.53(2) .
C39 H39 0.9500 .
C40 C41 1.397(19) .
C40 H40 0.9500 .
C41 C42 1.45(2) .
C42 C43 1.421(19) .
C42 H42 0.9500 .
C43 C44 1.399(19) .
C43 H43 0.9500 .
C44 C45 1.46(2) .
C45 H45 0.9500 .
C46 C51 1.3966 .
C46 C47 1.3967 .
C47 C48 1.3962 .
C47 H47 0.9500 .
C48 C49 1.4021 .
C48 H48 0.9500 .
C49 C50 1.4023 .
C49 C52 1.5071 .
C50 C51 1.3963 .
C50 H50 0.9500 .
C51 H51 0.9500 .
C52 H52A 0.9800 .
C52 H52B 0.9800 .
C52 H52C 0.9800 .
C46' C51' 1.3966 .
C46' C47' 1.3966 .
C47' C48' 1.3962 .
C47' H47' 0.9500 .
C48' C49' 1.4023 .
C48' H48' 0.9500 .
C49' C50' 1.4021 .
C49' C52' 1.5071 .
C50' C51' 1.3963 .
C50' H50' 0.9500 .
C51' H51' 0.9500 .
C52' H52D 0.9800 .
C52' H52E 0.9800 .
C52' H52F 0.9800 .
C53 C54 1.3963 .
C53 C58 1.3965 .
C54 C55 1.3964 .
C54 H54 0.9500 .
C55 C56 1.4024 .
C55 H55 0.9500 .
C56 C57 1.4021 .
C56 C59 1.5071 .
C57 C58 1.3964 .
C57 H57 0.9500 .
C58 H58 0.9500 .
C59 H59A 0.9800 .
C59 H59B 0.9800 .
C59 H59C 0.9800 .
C60 C61 1.44(2) .
C60 H60 0.9500 .
C61 C62 1.37(2) .
C62 C63 1.40(2) .
C62 H62 0.9500 .
C63 C64 1.37(2) .
C63 H63 0.9500 .
C64 C65 1.39(2) .
C64 C67 1.52(2) .
C65 H65 0.9500 .
C66 C67 1.39(2) .
C66 H66 0.9500 .
C67 C68 1.46(2) .
C68 C69 1.35(2) .
C68 H68 0.9500 .
C69 C70 1.34(2) .
C69 H69 0.9500 .
C70 C71 1.49(2) .
C71 H71 0.9500 .
C72 C73 1.3963 .
C72 C77 1.3965 .
C73 C74 1.3964 .
C73 H73 0.9500 .
C74 C75 1.4021 .
C74 H74 0.9500 .
C75 C76 1.4022 .
C75 C78 1.5072 .
C76 C77 1.3963 .
C76 H76 0.9500 .
C77 H77 0.9500 .
C78 H78A 0.9800 .
C78 H78B 0.9800 .
C78 H78C 0.9800 .
C79 C84 1.3964 .
C79 C80 1.3965 .
C80 C81 1.3963 .
C80 H80 0.9500 .
C81 C82 1.4022 .
C81 H81 0.9500 .
C82 C83 1.4021 .
C82 C85 1.5071 .
C83 C84 1.3963 .
C83 H83 0.9500 .
C84 H84 0.9500 .
C85 H85A 0.9800 .
C85 H85B 0.9800 .
C85 H85C 0.9800 .
C86 C87 1.42(2) .
C86 H86 0.9500 .
C87 C88 1.377(19) .
C88 C89 1.40(2) .
C88 H88 0.9500 .
C89 C90 1.40(2) .
C89 H89 0.9500 .
C90 C91 1.39(2) .
C90 C93 1.50(2) .
C91 H91 0.9500 .
C92 C93 1.38(2) .
C92 H92 0.9500 .
C93 C94 1.42(2) .
C94 C95 1.41(2) .
C94 H94 0.9500 .
C95 C96 1.37(2) .
C95 H95 0.9500 .
C96 C97 1.43(2) .
C97 H97 0.9500 .
C98 C103 1.3964 .
C98 C99 1.3966 .
C99 C100 1.3963 .
C99 H99 0.9500 .
C100 C101 1.4021 .
C100 H100 0.9500 .
C101 C102 1.4022 .
C101 C104 1.5072 .
C102 C103 1.3963 .
C102 H102 0.9500 .
C103 H103 0.9500 .
C104 H10A 0.9800 .
C104 H10B 0.9800 .
C104 H10C 0.9800 .
C105 C110 1.3963 .
C105 C106 1.3964 .
C106 C107 1.3963 .
C106 H106 0.9500 .
C107 C108 1.4023 .
C107 H107 0.9500 .
C108 C109 1.4022 .
C108 C111 1.5071 .
C109 C110 1.3963 .
C109 H109 0.9500 .
C110 H110 0.9500 .
C111 H11A 0.9800 .
C111 H11B 0.9800 .
C111 H11C 0.9800 .
C112 C113 1.42(2) .
C112 H112 0.9500 .
C113 C114 1.41(2) .
C114 C115 1.37(2) .
C114 H114 0.9500 .
C115 C116 1.421(19) .
C115 H115 0.9500 .
C116 C117 1.414(19) .
C116 C119 1.49(2) .
C117 H117 0.9500 .
C118 C119 1.353(18) .
C118 H118 0.9500 .
C119 C120 1.444(19) .
C120 C121 1.321(18) .
C120 H120 0.9500 .
C121 C122 1.362(18) .
C121 H121 0.9500 .
C122 C123 1.51(2) .
C123 H123 0.9500 .
C124 C125 1.3965 .
C124 C129 1.3966 .
C125 C126 1.3964 .
C125 H125 0.9500 .
C126 C127 1.4022 .
C126 H126 0.9500 .
C127 C128 1.4022 .
C127 C130 1.5071 .
C128 C129 1.3963 .
C128 H128 0.9500 .
C129 H129 0.9500 .
C130 H13A 0.9800 .
C130 H13B 0.9800 .
C130 H13C 0.9800 .
C131 C132 1.383(18) .
C131 H131 0.9500 .
C132 C133 1.395(19) .
C132 C145 1.430(19) 2_655
C133 C134 1.40(2) .
C133 H133 0.9500 .
C134 C135 1.367(19) .
C134 H134 0.9500 .
C135 C136 1.47(2) .
C136 H136 0.9500 .
C137 C138 1.3964 .
C137 C142 1.3966 .
C138 C139 1.3965 .
C138 H138 0.9500 .
C139 C140 1.4022 .
C139 H139 0.9500 .
C140 C141 1.4021 .
C140 C143 1.5071 .
C141 C142 1.3963 .
C141 H141 0.9500 .
C142 H142 0.9500 .
C143 H14A 0.9800 .
C143 H14B 0.9800 .
C143 H14C 0.9800 .
C144 C145 1.406(19) .
C144 H144 0.9500 .
C145 C146 1.381(19) .
C145 C132 1.430(19) 2_655
C146 C147 1.40(2) .
C146 H146 0.9500 .
C147 C148 1.35(2) .
C147 H147 0.9500 .
C148 C149 1.46(2) .
C149 H149 0.9500 .
C150 C155 1.3965 .
C150 C151 1.3967 .
C151 C152 1.3962 .
C151 H151 0.9500 .
C152 C153 1.4022 .
C152 H152 0.9500 .
C153 C154 1.4023 .
C153 C156 1.5072 .
C154 C155 1.3962 .
C154 H154 0.9500 .
C155 H155 0.9500 .
C156 H15A 0.9800 .
C156 H15B 0.9800 .
C156 H15C 0.9800 .
C157 C158 1.434(17) .
C157 H157 0.9500 .
C158 C159 1.364(17) .
C158 C192 1.442(17) 2_655
C159 C160 1.353(18) .
C159 H159 0.9500 .
C160 C161 1.409(18) .
C160 H160 0.9500 .
C161 C162 1.471(19) .
C162 H162 0.9500 .
C163 C164 1.3964 .
C163 C168 1.3965 .
C164 C165 1.3963 .
C164 H164 0.9500 .
C165 C166 1.4022 .
C165 H165 0.9500 .
C166 C167 1.4023 .
C166 C169 1.5071 .
C167 C168 1.3964 .
C167 H167 0.9500 .
C168 H168 0.9500 .
C169 H16A 0.9800 .
C169 H16B 0.9800 .
C169 H16C 0.9800 .
C170 C171 1.363(19) .
C170 H170 0.9500 .
C171 C171 1.40(3) 2_655
C171 C172 1.41(2) .
C172 C173 1.34(2) .
C172 H172 0.9500 .
C173 C174 1.30(2) .
C173 H173 0.9500 .
C174 C175 1.38(2) .
C175 H175 0.9500 .
C176 C181 1.3964 .
C176 C177 1.3967 .
C177 C178 1.3963 .
C177 H177 0.9500 .
C178 C179 1.4022 .
C178 H178 0.9500 .
C179 C180 1.4023 .
C179 C182 1.5071 .
C180 C181 1.3964 .
C180 H180 0.9500 .
C181 H181 0.9500 .
C182 H18A 0.9800 .
C182 H18B 0.9800 .
C182 H18C 0.9800 .
C276 C277 1.3965 .
C276 C281 1.3965 .
C277 C278 1.3963 .
C277 H277 0.9500 .
C278 C279 1.4022 .
C278 H278 0.9500 .
C279 C280 1.4022 .
C279 C282 1.5072 .
C280 C281 1.3962 .
C280 H280 0.9500 .
C281 H281 0.9500 .
C282 H28A 0.9800 .
C282 H28B 0.9800 .
C282 H28C 0.9800 .
C191 C192 1.401(18) .
C191 H191 0.9500 .
C192 C193 1.403(18) .
C192 C158 1.442(17) 2_655
C193 C194 1.359(19) .
C193 H193 0.9500 .
C194 C195 1.282(18) .
C194 H194 0.9500 .
C195 C196 1.54(2) .
C196 H196 0.9500 .
C203 C200 1.443(19) .
C203 H20A 0.9800 .
C203 H20B 0.9800 .
C203 H20C 0.9800 .
C197 C198 1.3900 .
C197 C202 1.3900 .
C198 C199 1.3900 .
C198 H198 0.9500 .
C199 C200 1.3900 .
C199 H199 0.9500 .
C200 C201 1.3900 .
C201 C202 1.3900 .
C201 H201 0.9500 .
C202 H202 0.9500 .
Cl1 O3 1.377(12) .
Cl1 O1 1.400(14) .
Cl1 O2 1.451(16) .
Cl1 O4 1.466(16) .
Cl2 O5 1.403(14) .
Cl2 O6 1.405(10) .
Cl2 O8 1.419(12) .
Cl2 O7 1.484(13) .
Cl3 O10 1.350(12) .
Cl3 O10 1.350(12) 2_655
Cl3 O9 1.443(15) .
Cl3 O9 1.443(15) 2_655
Cl4 O12' 1.31(3) .
Cl4 O11 1.323(16) .
Cl4 O12 1.334(17) .
Cl4 O11' 1.36(3) .
Cl4 O13' 1.36(3) .
Cl4 O13 1.407(15) .
Cl4 O14 1.649(10) .
Cl5 O15 1.42(3) .
Cl5 O17 1.53(3) .
Cl5 O17' 1.542(16) .
Cl5 O16' 1.570(17) .
Cl5 O15' 1.573(17) .
Cl5 O18' 1.573(17) .
Cl5 O16 1.592(17) .
Cl5 O18 1.595(18) .
Cl6 O19 1.395(14) .
Cl6 O21' 1.397(16) .
Cl6 O19' 1.416(16) .
Cl6 O21 1.423(14) .
Cl6 O20' 1.427(16) .
Cl6 O20 1.436(14) .
Cl6 O22' 1.439(15) .
Cl6 O22 1.443(14) .
Cl7 O24 1.49(2) .
Cl7 O26' 1.582(18) .
Cl7 O23' 1.594(17) .
Cl7 O25' 1.601(19) .
Cl7 O25 1.602(19) .
Cl7 O23 1.603(19) .
Cl7 O26 1.606(19) .
Cl8 O29' 1.434(16) .
Cl8 O30 1.449(15) .
Cl8 O27 1.451(14) .
Cl8 O29 1.457(15) .
Cl8 O30' 1.468(15) .
Cl8 O27' 1.468(16) .
Cl8 O28 1.477(16) .
Cl8 O28' 1.477(16) .
N1S C1S 1.13(3) .
C2S C1S 1.53(3) .
C2S H2S1 0.9800 .
C2S H2S2 0.9800 .
C2S H2S3 0.9800 .

loop_
_geom_torsion_atom_site_label_1
_geom_torsion_atom_site_label_2
_geom_torsion_atom_site_label_3
_geom_torsion_atom_site_label_4
_geom_torsion
_geom_torsion_site_symmetry_1
_geom_torsion_site_symmetry_4
N25 Zn1 N1 C8 -107.2(10) . .
N19 Zn1 N1 C8 155.2(10) . .
N2 Zn1 N1 C8 -16.1(10) . .
N26 Zn1 N1 C8 -72(5) . .
N20 Zn1 N1 C8 77.7(10) . .
N25 Zn1 N1 C1 94.7(9) . .
N19 Zn1 N1 C1 -2.9(10) . .
N2 Zn1 N1 C1 -174.2(10) . .
N26 Zn1 N1 C1 130(4) . .
N20 Zn1 N1 C1 -80.4(10) . .
N25 Zn1 N2 C13 -76.2(12) . .
N19 Zn1 N2 C13 147.1(18) . .
N26 Zn1 N2 C13 0.8(12) . .
N20 Zn1 N2 C13 105.4(12) . .
N1 Zn1 N2 C13 -173.6(12) . .
N25 Zn1 N2 C9 109.6(10) . .
N19 Zn1 N2 C9 -27(3) . .
N26 Zn1 N2 C9 -173.4(9) . .
N20 Zn1 N2 C9 -68.9(9) . .
N1 Zn1 N2 C9 12.2(9) . .
N6 Zn2 N3 C14 119(2) . .
N23 Zn2 N3 C14 -2.8(12) . .
N24 Zn2 N3 C14 -80.4(12) . .
N5 Zn2 N3 C14 93.9(12) . .
N4 Zn2 N3 C14 178.7(12) . .
N6 Zn2 N3 C18 -48(2) . .
N23 Zn2 N3 C18 -170.2(9) . .
N24 Zn2 N3 C18 112.3(9) . .
N5 Zn2 N3 C18 -73.4(9) . .
N4 Zn2 N3 C18 11.4(8) . .
N6 Zn2 N4 C19 152.0(11) . .
N23 Zn2 N4 C19 -25(4) . .
N3 Zn2 N4 C19 -14.5(10) . .
N24 Zn2 N4 C19 -103.7(11) . .
N5 Zn2 N4 C19 77.6(11) . .
N6 Zn2 N4 C20' -29.7(9) . .
N23 Zn2 N4 C20' 154(3) . .
N3 Zn2 N4 C20' 163.7(9) . .
N24 Zn2 N4 C20' 74.5(9) . .
N5 Zn2 N4 C20' -104.2(9) . .
N6 Zn2 N4 C20 1.2(8) . .
N23 Zn2 N4 C20 -175(3) . .
N3 Zn2 N4 C20 -165.3(8) . .
N24 Zn2 N4 C20 105.4(8) . .
N5 Zn2 N4 C20 -73.2(8) . .
N6 Zn2 N5 C34 -14.6(10) . .
N23 Zn2 N5 C34 -106.3(10) . .
N3 Zn2 N5 C34 158.5(11) . .
N24 Zn2 N5 C34 -86(5) . .
N4 Zn2 N5 C34 82.5(11) . .
N6 Zn2 N5 C27 -175.1(10) . .
N23 Zn2 N5 C27 93.2(9) . .
N3 Zn2 N5 C27 -2.0(10) . .
N24 Zn2 N5 C27 114(4) . .
N4 Zn2 N5 C27 -78.0(9) . .
N23 Zn2 N6 C39 -75.2(12) . .
N3 Zn2 N6 C39 162.4(17) . .
N24 Zn2 N6 C39 2.7(12) . .
N5 Zn2 N6 C39 -171.1(12) . .
N4 Zn2 N6 C39 105.4(11) . .
N23 Zn2 N6 C35 108.3(11) . .
N3 Zn2 N6 C35 -14(3) . .
N24 Zn2 N6 C35 -173.8(11) . .
N5 Zn2 N6 C35 12.3(10) . .
N4 Zn2 N6 C35 -71.2(11) . .
N10 Zn3 N7 C44 -27.8(18) . .
N21 Zn3 N7 C44 -162.2(10) . .
N22 Zn3 N7 C44 119.6(10) . .
N8 Zn3 N7 C44 18.3(9) . .
N9 Zn3 N7 C44 -65.0(10) . .
N10 Zn3 N7 C40 133.2(15) . .
N21 Zn3 N7 C40 -1.3(12) . .
N22 Zn3 N7 C40 -79.5(11) . .
N8 Zn3 N7 C40 179.2(12) . .
N9 Zn3 N7 C40 95.9(11) . .
N10 Zn3 N8 C45 149.9(12) . .
N7 Zn3 N8 C45 -14.8(11) . .
N21 Zn3 N8 C45 -19(5) . .
N22 Zn3 N8 C45 -108.6(11) . .
N9 Zn3 N8 C45 75.7(11) . .
N10 Zn3 N8 C46 -2.6(12) . .
N7 Zn3 N8 C46 -167.3(12) . .
N21 Zn3 N8 C46 -171(4) . .
N22 Zn3 N8 C46 98.9(11) . .
N9 Zn3 N8 C46 -76.8(11) . .
N10 Zn3 N8 C46' -19.8(9) . .
N7 Zn3 N8 C46' 175.5(8) . .
N21 Zn3 N8 C46' 171(4) . .
N22 Zn3 N8 C46' 81.7(8) . .
N9 Zn3 N8 C46' -94.0(8) . .
N10 Zn3 N9 C60 -13.3(9) . .
N7 Zn3 N9 C60 153.4(10) . .
N21 Zn3 N9 C60 -108.2(10) . .
N22 Zn3 N9 C60 -66(4) . .
N8 Zn3 N9 C60 78.7(10) . .
N10 Zn3 N9 C53 -176.2(9) . .
N7 Zn3 N9 C53 -9.5(9) . .
N21 Zn3 N9 C53 88.9(9) . .
N22 Zn3 N9 C53 132(4) . .
N8 Zn3 N9 C53 -84.1(9) . .
N7 Zn3 N10 C65 146.0(13) . .
N21 Zn3 N10 C65 -79.3(12) . .
N22 Zn3 N10 C65 -0.9(13) . .
N8 Zn3 N10 C65 102.0(12) . .
N9 Zn3 N10 C65 -175.1(13) . .
N7 Zn3 N10 C61 -25(2) . .
N21 Zn3 N10 C61 110.0(12) . .
N22 Zn3 N10 C61 -171.6(11) . .
N8 Zn3 N10 C61 -68.7(12) . .
N9 Zn3 N10 C61 14.2(11) . .
N14 Zn4 N11 C66 127.7(19) . .
N29 Zn4 N11 C66 0.7(16) . .
N30 Zn4 N11 C66 -76.4(15) . .
N12 Zn4 N11 C66 -177.0(16) . .
N13 Zn4 N11 C66 100.0(15) . .
N14 Zn4 N11 C70 -44(2) . .
N29 Zn4 N11 C70 -170.5(11) . .
N30 Zn4 N11 C70 112.3(11) . .
N12 Zn4 N11 C70 11.8(11) . .
N13 Zn4 N11 C70 -71.2(11) . .
N14 Zn4 N12 C71 156.0(12) . .
N11 Zn4 N12 C71 -10.4(11) . .
N29 Zn4 N12 C71 -43(7) . .
N30 Zn4 N12 C71 -101.8(12) . .
N13 Zn4 N12 C71 79.8(12) . .
N14 Zn4 N12 C72 -9.8(10) . .
N11 Zn4 N12 C72 -176.2(10) . .
N29 Zn4 N12 C72 151(6) . .
N30 Zn4 N12 C72 92.4(10) . .
N13 Zn4 N12 C72 -86.0(10) . .
N14 Zn4 N13 C86 -13.0(10) . .
N11 Zn4 N13 C86 159.2(11) . .
N29 Zn4 N13 C86 -102.7(10) . .
N30 Zn4 N13 C86 -78(8) . .
N12 Zn4 N13 C86 80.9(11) . .
N14 Zn4 N13 C79 -174.3(10) . .
N11 Zn4 N13 C79 -2.1(10) . .
N29 Zn4 N13 C79 96.0(9) . .
N30 Zn4 N13 C79 121(7) . .
N12 Zn4 N13 C79 -80.4(9) . .
N11 Zn4 N14 C91 159.3(17) . .
N29 Zn4 N14 C91 -73.0(12) . .
N30 Zn4 N14 C91 3.9(13) . .
N12 Zn4 N14 C91 105.7(12) . .
N13 Zn4 N14 C91 -172.2(12) . .
N11 Zn4 N14 C87 -17(2) . .
N29 Zn4 N14 C87 110.9(9) . .
N30 Zn4 N14 C87 -172.2(9) . .
N12 Zn4 N14 C87 -70.5(9) . .
N13 Zn4 N14 C87 11.7(9) . .
N18 Zn5 N15 C96 -34(2) . .
N27 Zn5 N15 C96 -164.6(12) . .
N16 Zn5 N15 C96 14.6(11) . .
N28 Zn5 N15 C96 118.1(12) . .
N17 Zn5 N15 C96 -66.6(11) . .
N18 Zn5 N15 C92 133.3(19) . .
N27 Zn5 N15 C92 2.5(13) . .
N16 Zn5 N15 C92 -178.4(13) . .
N28 Zn5 N15 C92 -74.8(12) . .
N17 Zn5 N15 C92 100.4(12) . .
N18 Zn5 N16 C97 154.9(14) . .
N27 Zn5 N16 C97 -6(5) . .
N15 Zn5 N16 C97 -12.8(13) . .
N28 Zn5 N16 C97 -102.7(14) . .
N17 Zn5 N16 C97 79.8(14) . .
N18 Zn5 N16 C98 -2.8(11) . .
N27 Zn5 N16 C98 -164(4) . .
N15 Zn5 N16 C98 -170.6(11) . .
N28 Zn5 N16 C98 99.6(10) . .
N17 Zn5 N16 C98 -78.0(10) . .
N18 Zn5 N17 C112 -13.6(9) . .
N27 Zn5 N17 C112 -104.5(9) . .
N16 Zn5 N17 C112 83.4(10) . .
N15 Zn5 N17 C112 157.3(10) . .
N28 Zn5 N17 C112 -73(5) . .
N18 Zn5 N17 C105 -177.6(10) . .
N27 Zn5 N17 C105 91.5(9) . .
N16 Zn5 N17 C105 -80.6(9) . .
N15 Zn5 N17 C105 -6.8(10) . .
N28 Zn5 N17 C105 123(5) . .
N27 Zn5 N18 C117 -78.1(13) . .
N16 Zn5 N18 C117 104.4(13) . .
N15 Zn5 N18 C117 150.4(17) . .
N28 Zn5 N18 C117 -1.0(14) . .
N17 Zn5 N18 C117 -175.6(13) . .
N27 Zn5 N18 C113 110.1(11) . .
N16 Zn5 N18 C113 -67.4(11) . .
N15 Zn5 N18 C113 -21(3) . .
N28 Zn5 N18 C113 -172.7(11) . .
N17 Zn5 N18 C113 12.7(10) . .
N25 Zn1 N19 C118 -0.9(12) . .
N2 Zn1 N19 C118 135(2) . .
N26 Zn1 N19 C118 -78.0(12) . .
N20 Zn1 N19 C118 178.3(12) . .
N1 Zn1 N19 C118 97.1(12) . .
N25 Zn1 N19 C122 -168.8(9) . .
N2 Zn1 N19 C122 -33(2) . .
N26 Zn1 N19 C122 114.2(9) . .
N20 Zn1 N19 C122 10.4(9) . .
N1 Zn1 N19 C122 -70.7(9) . .
N25 Zn1 N20 C123 -4(6) . .
N19 Zn1 N20 C123 -13.5(11) . .
N2 Zn1 N20 C123 157.1(12) . .
N26 Zn1 N20 C123 -103.8(11) . .
N1 Zn1 N20 C123 79.8(12) . .
N25 Zn1 N20 C124 -166(6) . .
N19 Zn1 N20 C124 -175.8(11) . .
N2 Zn1 N20 C124 -5.2(11) . .
N26 Zn1 N20 C124 93.9(11) . .
N1 Zn1 N20 C124 -82.5(11) . .
N10 Zn3 N21 C144 -69.0(13) . .
N7 Zn3 N21 C144 95.8(12) . .
N22 Zn3 N21 C144 -168.9(13) . .
N8 Zn3 N21 C144 100(4) . .
N9 Zn3 N21 C144 6.0(13) . .
N10 Zn3 N21 C148 110.0(10) . .
N7 Zn3 N21 C148 -85.2(9) . .
N22 Zn3 N21 C148 10.1(9) . .
N8 Zn3 N21 C148 -81(4) . .
N9 Zn3 N21 C148 -175.0(9) . .
N10 Zn3 N22 C149 -105.0(12) . .
N7 Zn3 N22 C149 86.6(12) . .
N21 Zn3 N22 C149 -10.6(11) . .
N8 Zn3 N22 C149 162.3(11) . .
N9 Zn3 N22 C149 -54(4) . .
N10 Zn3 N22 C150 70.6(13) . .
N7 Zn3 N22 C150 -97.8(13) . .
N21 Zn3 N22 C150 165.0(13) . .
N8 Zn3 N22 C150 -22.1(14) . .
N9 Zn3 N22 C150 122(4) . .
N6 Zn2 N23 C131 -69.7(11) . .
N3 Zn2 N23 C131 97.1(10) . .
N24 Zn2 N23 C131 -172.1(11) . .
N5 Zn2 N23 C131 5.6(11) . .
N4 Zn2 N23 C131 107(3) . .
N6 Zn2 N23 C135 107.7(9) . .
N3 Zn2 N23 C135 -85.5(9) . .
N24 Zn2 N23 C135 5.3(8) . .
N5 Zn2 N23 C135 -177.0(9) . .
N4 Zn2 N23 C135 -76(3) . .
N6 Zn2 N24 C136 -97.7(10) . .
N23 Zn2 N24 C136 -7.1(10) . .
N3 Zn2 N24 C136 87.6(11) . .
N5 Zn2 N24 C136 -28(5) . .
N4 Zn2 N24 C136 163.9(10) . .
N6 Zn2 N24 C137 96.3(13) . .
N23 Zn2 N24 C137 -173.1(13) . .
N3 Zn2 N24 C137 -78.3(13) . .
N5 Zn2 N24 C137 166(4) . .
N4 Zn2 N24 C137 -2.1(13) . .
N19 Zn1 N25 C191 96.5(12) . .
N2 Zn1 N25 C191 -74.0(12) . .
N26 Zn1 N25 C191 -172.0(12) . .
N20 Zn1 N25 C191 87(6) . .
N1 Zn1 N25 C191 4.0(12) . .
N19 Zn1 N25 C195 -86.7(10) . .
N2 Zn1 N25 C195 102.8(10) . .
N26 Zn1 N25 C195 4.9(9) . .
N20 Zn1 N25 C195 -96(6) . .
N1 Zn1 N25 C195 -179.1(10) . .
N25 Zn1 N26 C196 -8.2(11) . .
N19 Zn1 N26 C196 88.6(11) . .
N2 Zn1 N26 C196 -99.0(11) . .
N20 Zn1 N26 C196 166.9(11) . .
N1 Zn1 N26 C196 -44(5) . .
N25 Zn1 N26 C197 -177.4(17) . .
N19 Zn1 N26 C197 -80.6(16) . .
N2 Zn1 N26 C197 91.8(16) . .
N20 Zn1 N26 C197 -2.4(17) . .
N1 Zn1 N26 C197 146(4) . .
N18 Zn5 N27 C170 -73.1(12) . .
N16 Zn5 N27 C170 88(5) . .
N15 Zn5 N27 C170 94.5(11) . .
N28 Zn5 N27 C170 -173.6(12) . .
N17 Zn5 N27 C170 3.2(12) . .
N18 Zn5 N27 C174 105.1(10) . .
N16 Zn5 N27 C174 -93(5) . .
N15 Zn5 N27 C174 -87.3(10) . .
N28 Zn5 N27 C174 4.6(10) . .
N17 Zn5 N27 C174 -178.6(10) . .
N18 Zn5 N28 C175 -93.8(12) . .
N27 Zn5 N28 C175 -3.5(11) . .
N16 Zn5 N28 C175 168.5(11) . .
N15 Zn5 N28 C175 94.0(12) . .
N17 Zn5 N28 C175 -35(5) . .
N18 Zn5 N28 C176 68.9(16) . .
N27 Zn5 N28 C176 159.2(16) . .
N16 Zn5 N28 C176 -28.8(16) . .
N15 Zn5 N28 C176 -103.3(16) . .
N17 Zn5 N28 C176 128(5) . .
N18 Zn5 N28 C276 106.2(14) . .
N27 Zn5 N28 C276 -163.4(15) . .
N16 Zn5 N28 C276 8.5(15) . .
N15 Zn5 N28 C276 -65.9(15) . .
N17 Zn5 N28 C276 165(4) . .
N14 Zn4 N29 C161 105.2(10) . .
N11 Zn4 N29 C161 -88.0(10) . .
N30 Zn4 N29 C161 3.7(10) . .
N12 Zn4 N29 C161 -56(7) . .
N13 Zn4 N29 C161 -178.1(10) . .
N14 Zn4 N29 C157 -73.1(12) . .
N11 Zn4 N29 C157 93.7(12) . .
N30 Zn4 N29 C157 -174.5(12) . .
N12 Zn4 N29 C157 126(7) . .
N13 Zn4 N29 C157 3.7(12) . .
N14 Zn4 N30 C162 -98.8(12) . .
N11 Zn4 N30 C162 88.0(12) . .
N29 Zn4 N30 C162 -9.6(12) . .
N12 Zn4 N30 C162 166.7(12) . .
N13 Zn4 N30 C162 -35(8) . .
N14 Zn4 N30 C163 94.6(15) . .
N11 Zn4 N30 C163 -78.6(15) . .
N29 Zn4 N30 C163 -176.2(15) . .
N12 Zn4 N30 C163 0.1(16) . .
N13 Zn4 N30 C163 159(7) . .
C8 N1 C1 C2 146.8(11) . .
Zn1 N1 C1 C2 -57.2(10) . .
C8 N1 C1 C6 -37.8(16) . .
Zn1 N1 C1 C6 118.1(8) . .
C6 C1 C2 C3 -0.1 . .
N1 C1 C2 C3 175.4(9) . .
C1 C2 C3 C4 -0.1 . .
C2 C3 C4 C5 0.3 . .
C2 C3 C4 C7 -178.5 . .
C3 C4 C5 C6 -0.3 . .
C7 C4 C5 C6 178.5 . .
C4 C5 C6 C1 0.1 . .
C2 C1 C6 C5 0.1 . .
N1 C1 C6 C5 -175.1(10) . .
C1 N1 C8 C9 177.4(11) . .
Zn1 N1 C8 C9 18.0(16) . .
C13 N2 C9 C10 -8(2) . .
Zn1 N2 C9 C10 167.4(11) . .
C13 N2 C9 C8 177.9(12) . .
Zn1 N2 C9 C8 -7.1(14) . .
N1 C8 C9 C10 177.1(14) . .
N1 C8 C9 N2 -8(2) . .
N2 C9 C10 C11 6(2) . .
C8 C9 C10 C11 -179.5(13) . .
C9 C10 C11 C12 -2(2) . .
C10 C11 C12 C13 -1(2) . .
C10 C11 C12 C15 -177.3(14) . .
C9 N2 C13 C12 5(2) . .
Zn1 N2 C13 C12 -169.5(10) . .
C11 C12 C13 N2 -1(2) . .
C15 C12 C13 N2 176.1(13) . .
C18 N3 C14 C15 0(2) . .
Zn2 N3 C14 C15 -166.3(10) . .
N3 C14 C15 C16 1(2) . .
N3 C14 C15 C12 177.1(14) . .
C11 C12 C15 C14 -134.1(15) . .
C13 C12 C15 C14 49(2) . .
C11 C12 C15 C16 42(2) . .
C13 C12 C15 C16 -134.8(14) . .
C14 C15 C16 C17 -2(2) . .
C12 C15 C16 C17 -178.5(14) . .
C15 C16 C17 C18 3(2) . .
C14 N3 C18 C17 0.2(18) . .
Zn2 N3 C18 C17 168.7(10) . .
C14 N3 C18 C19 -177.3(13) . .
Zn2 N3 C18 C19 -8.7(15) . .
C16 C17 C18 N3 -2(2) . .
C16 C17 C18 C19 175.7(15) . .
C20' N4 C19 C18 -163.5(12) . .
C20 N4 C19 C18 166.6(11) . .
Zn2 N4 C19 C18 14.7(18) . .
N3 C18 C19 N4 -4(2) . .
C17 C18 C19 N4 178.4(14) . .
C19 N4 C20 C21 153.0(10) . .
C20' N4 C20 C21 42.9(5) . .
Zn2 N4 C20 C21 -57.6(7) . .
C19 N4 C20 C25 -27.9(13) . .
C20' N4 C20 C25 -138.07(19) . .
Zn2 N4 C20 C25 121.4(7) . .
C25 C20 C21 C22 -0.1 . .
N4 C20 C21 C22 179.0(5) . .
C20 C21 C22 C23 -0.1 . .
C21 C22 C23 C24 0.3 . .
C21 C22 C23 C26 -178.5 . .
C22 C23 C24 C25 -0.3 . .
C26 C23 C24 C25 178.5 . .
C23 C24 C25 C20 0.1 . .
C21 C20 C25 C24 0.1 . .
N4 C20 C25 C24 -178.9(5) . .
C19 N4 C20' C25' -113.8(13) . .
C20 N4 C20' C25' -28.2(3) . .
Zn2 N4 C20' C25' 68.2(9) . .
C19 N4 C20' C21' 51.9(15) . .
C20 N4 C20' C21' 137.5(5) . .
Zn2 N4 C20' C21' -126.2(5) . .
N4 C20' C21' C22' -165.1(8) . .
C25' C20' C21' C22' -0.1 . .
C20' C21' C22' C23' -0.1 . .
C21' C22' C23' C24' 0.3 . .
C21' C22' C23' C26' -178.5 . .
C22' C23' C24' C25' -0.3 . .
C26' C23' C24' C25' 178.5 . .
C23' C24' C25' C20' 0.1 . .
N4 C20' C25' C24' 166.6(7) . .
C21' C20' C25' C24' 0.1 . .
C34 N5 C27 C32 -41.6(15) . .
Zn2 N5 C27 C32 117.3(8) . .
C34 N5 C27 C28 143.8(11) . .
Zn2 N5 C27 C28 -57.3(9) . .
C32 C27 C28 C29 -0.1 . .
N5 C27 C28 C29 174.7(7) . .
C27 C28 C29 C30 -0.1 . .
C28 C29 C30 C31 0.3 . .
C28 C29 C30 C33 -178.5 . .
C29 C30 C31 C32 -0.3 . .
C33 C30 C31 C32 178.5 . .
C30 C31 C32 C27 0.1 . .
C28 C27 C32 C31 0.1 . .
N5 C27 C32 C31 -174.4(7) . .
C27 N5 C34 C35 178.0(11) . .
Zn2 N5 C34 C35 15.9(18) . .
C39 N6 C35 C36 -5(2) . .
Zn2 N6 C35 C36 171.6(12) . .
C39 N6 C35 C34 174.9(12) . .
Zn2 N6 C35 C34 -8.4(17) . .
N5 C34 C35 N6 -6(2) . .
N5 C34 C35 C36 173.9(16) . .
N6 C35 C36 C37 4(2) . .
C34 C35 C36 C37 -175.8(15) . .
C35 C36 C37 C38 -2(3) . .
C36 C37 C38 C39 1(2) . .
C36 C37 C38 C41 175.4(14) . .
C35 N6 C39 C38 4(2) . .
Zn2 N6 C39 C38 -172.5(10) . .
C37 C38 C39 N6 -2(2) . .
C41 C38 C39 N6 -176.7(12) . .
C44 N7 C40 C41 2.9(19) . .
Zn3 N7 C40 C41 -157.4(11) . .
N7 C40 C41 C42 1(2) . .
N7 C40 C41 C38 179.1(13) . .
C37 C38 C41 C40 -133.6(17) . .
C39 C38 C41 C40 41(2) . .
C37 C38 C41 C42 45(2) . .
C39 C38 C41 C42 -140.8(14) . .
C40 C41 C42 C43 -3(2) . .
C38 C41 C42 C43 178.1(12) . .
C41 C42 C43 C44 2.5(19) . .
C40 N7 C44 C43 -4(2) . .
Zn3 N7 C44 C43 158.8(11) . .
C40 N7 C44 C45 177.7(11) . .
Zn3 N7 C44 C45 -19.8(15) . .
C42 C43 C44 N7 1(2) . .
C42 C43 C44 C45 179.4(13) . .
C46 N8 C45 C44 168.2(10) . .
C46' N8 C45 C44 178.4(9) . .
Zn3 N8 C45 C44 9.7(17) . .
N7 C44 C45 N8 6(2) . .
C43 C44 C45 N8 -172.5(14) . .
C45 N8 C46 C51 148.4(11) . .
C46' N8 C46 C51 -5.71(13) . .
Zn3 N8 C46 C51 -59.1(10) . .
C45 N8 C46 C47 -30.3(15) . .
C46' N8 C46 C47 175.6(5) . .
Zn3 N8 C46 C47 122.3(11) . .
N8 C46 C47 C48 178.4(7) . .
C51 C46 C47 C48 -0.1 . .
C46 C47 C48 C49 -0.1 . .
C47 C48 C49 C50 0.3 . .
C47 C48 C49 C52 -178.5 . .
C48 C49 C50 C51 -0.3 . .
C52 C49 C50 C51 178.5 . .
C49 C50 C51 C46 0.1 . .
N8 C46 C51 C50 -178.7(6) . .
C47 C46 C51 C50 0.1 . .
C45 N8 C46' C51' 142.1(13) . .
C46 N8 C46' C51' 173.11(10) . .
Zn3 N8 C46' C51' -50.0(8) . .
C45 N8 C46' C47' -36.9(16) . .
C46 N8 C46' C47' -5.9(5) . .
Zn3 N8 C46' C47' 131.0(6) . .
C51' C46' C47' C48' -0.1 . .
N8 C46' C47' C48' 178.9(6) . .
C46' C47' C48' C49' -0.1 . .
C47' C48' C49' C50' 0.3 . .
C47' C48' C49' C52' -178.5 . .
C48' C49' C50' C51' -0.3 . .
C52' C49' C50' C51' 178.5 . .
C49' C50' C51' C46' 0.1 . .
C47' C46' C51' C50' 0.1 . .
N8 C46' C51' C50' -178.9(6) . .
C60 N9 C53 C54 143.9(10) . .
Zn3 N9 C53 C54 -55.6(9) . .
C60 N9 C53 C58 -42.2(14) . .
Zn3 N9 C53 C58 118.3(7) . .
N9 C53 C54 C55 173.8(6) . .
C58 C53 C54 C55 -0.1 . .
C53 C54 C55 C56 -0.1 . .
C54 C55 C56 C57 0.3 . .
C54 C55 C56 C59 -178.5 . .
C55 C56 C57 C58 -0.3 . .
C59 C56 C57 C58 178.5 . .
C56 C57 C58 C53 0.1 . .
N9 C53 C58 C57 -173.7(6) . .
C54 C53 C58 C57 0.1 . .
C53 N9 C60 C61 176.8(12) . .
Zn3 N9 C60 C61 13.0(18) . .
C65 N10 C61 C62 -2(2) . .
Zn3 N10 C61 C62 170.1(13) . .
C65 N10 C61 C60 176.4(13) . .
Zn3 N10 C61 C60 -12.0(17) . .
N9 C60 C61 N10 -2(2) . .
N9 C60 C61 C62 175.7(15) . .
N10 C61 C62 C63 1(3) . .
C60 C61 C62 C63 -176.3(16) . .
C61 C62 C63 C64 -2(3) . .
C62 C63 C64 C65 3(2) . .
C62 C63 C64 C67 -179.6(16) . .
C61 N10 C65 C64 3(2) . .
Zn3 N10 C65 C64 -168.1(11) . .
C63 C64 C65 N10 -4(2) . .
C67 C64 C65 N10 179.0(15) . .
C70 N11 C66 C67 7(3) . .
Zn4 N11 C66 C67 -164.8(12) . .
N11 C66 C67 C68 -4(3) . .
N11 C66 C67 C64 176.9(16) . .
C63 C64 C67 C66 -137.7(17) . .
C65 C64 C67 C66 39(2) . .
C63 C64 C67 C68 43(2) . .
C65 C64 C67 C68 -140.4(15) . .
C66 C67 C68 C69 -2(2) . .
C64 C67 C68 C69 177.3(16) . .
C67 C68 C69 C70 4(3) . .
C68 C69 C70 N11 -2(3) . .
C68 C69 C70 C71 178.2(17) . .
C66 N11 C70 C69 -4(2) . .
Zn4 N11 C70 C69 168.8(15) . .
C66 N11 C70 C71 176.3(15) . .
Zn4 N11 C70 C71 -10.9(17) . .
C72 N12 C71 C70 174.8(12) . .
Zn4 N12 C71 C70 8(2) . .
C69 C70 C71 N12 -178.6(18) . .
N11 C70 C71 N12 1(2) . .
C71 N12 C72 C73 138.0(13) . .
Zn4 N12 C72 C73 -58.0(10) . .
C71 N12 C72 C77 -41.4(17) . .
Zn4 N12 C72 C77 122.5(8) . .
N12 C72 C73 C74 -179.6(7) . .
C77 C72 C73 C74 -0.1 . .
C72 C73 C74 C75 -0.1 . .
C73 C74 C75 C76 0.3 . .
C73 C74 C75 C78 -178.5 . .
C74 C75 C76 C77 -0.3 . .
C78 C75 C76 C77 178.5 . .
C75 C76 C77 C72 0.1 . .
N12 C72 C77 C76 179.6(7) . .
C73 C72 C77 C76 0.1 . .
C86 N13 C79 C84 -45.9(16) . .
Zn4 N13 C79 C84 112.7(8) . .
C86 N13 C79 C80 138.0(12) . .
Zn4 N13 C79 C80 -63.5(9) . .
N13 C79 C80 C81 176.1(7) . .
C84 C79 C80 C81 -0.1 . .
C79 C80 C81 C82 -0.1 . .
C80 C81 C82 C83 0.3 . .
C80 C81 C82 C85 -178.5 . .
C81 C82 C83 C84 -0.3 . .
C85 C82 C83 C84 178.5 . .
C82 C83 C84 C79 0.1 . .
N13 C79 C84 C83 -176.0(8) . .
C80 C79 C84 C83 0.1 . .
C79 N13 C86 C87 174.3(11) . .
Zn4 N13 C86 C87 13.0(17) . .
C91 N14 C87 C88 0.6(19) . .
Zn4 N14 C87 C88 177.2(11) . .
C91 N14 C87 C86 174.1(13) . .
Zn4 N14 C87 C86 -9.3(15) . .
N13 C86 C87 N14 -3(2) . .
N13 C86 C87 C88 170.1(15) . .
N14 C87 C88 C89 -3(2) . .
C86 C87 C88 C89 -176.2(14) . .
C87 C88 C89 C90 3(2) . .
C88 C89 C90 C91 -2(2) . .
C88 C89 C90 C93 178.2(14) . .
C87 N14 C91 C90 1(2) . .
Zn4 N14 C91 C90 -174.7(11) . .
C89 C90 C91 N14 -1(2) . .
C93 C90 C91 N14 179.4(13) . .
C96 N15 C92 C93 2(2) . .
Zn5 N15 C92 C93 -163.6(11) . .
N15 C92 C93 C94 -1(2) . .
N15 C92 C93 C90 177.9(14) . .
C91 C90 C93 C92 45(2) . .
C89 C90 C93 C92 -134.4(16) . .
C91 C90 C93 C94 -135.9(16) . .
C89 C90 C93 C94 44(2) . .
C92 C93 C94 C95 0(2) . .
C90 C93 C94 C95 -179.1(14) . .
C93 C94 C95 C96 0(2) . .
C92 N15 C96 C95 -2(2) . .
Zn5 N15 C96 C95 165.3(12) . .
C92 N15 C96 C97 177.2(15) . .
Zn5 N15 C96 C97 -15.6(19) . .
C94 C95 C96 N15 1(3) . .
C94 C95 C96 C97 -178.4(16) . .
C98 N16 C97 C96 167.3(13) . .
Zn5 N16 C97 C96 9(2) . .
N15 C96 C97 N16 5(3) . .
C95 C96 C97 N16 -176.1(17) . .
C97 N16 C98 C103 141.9(13) . .
Zn5 N16 C98 C103 -61.3(10) . .
C97 N16 C98 C99 -33.6(17) . .
Zn5 N16 C98 C99 123.2(9) . .
C103 C98 C99 C100 -0.1 . .
N16 C98 C99 C100 175.4(8) . .
C98 C99 C100 C101 -0.1 . .
C99 C100 C101 C102 0.3 . .
C99 C100 C101 C104 -178.5 . .
C100 C101 C102 C103 -0.3 . .
C104 C101 C102 C103 178.5 . .
C101 C102 C103 C98 0.1 . .
C99 C98 C103 C102 0.1 . .
N16 C98 C103 C102 -175.5(8) . .
C112 N17 C105 C110 144.7(10) . .
Zn5 N17 C105 C110 -53.5(9) . .
C112 N17 C105 C106 -38.8(15) . .
Zn5 N17 C105 C106 123.0(8) . .
C110 C105 C106 C107 -0.1 . .
N17 C105 C106 C107 -176.7(7) . .
C105 C106 C107 C108 -0.1 . .
C106 C107 C108 C109 0.3 . .
C106 C107 C108 C111 -178.5 . .
C107 C108 C109 C110 -0.3 . .
C111 C108 C109 C110 178.5 . .
C108 C109 C110 C105 0.1 . .
C106 C105 C110 C109 0.1 . .
N17 C105 C110 C109 176.7(7) . .
C105 N17 C112 C113 177.7(11) . .
Zn5 N17 C112 C113 13.3(16) . .
C117 N18 C113 C114 -1(2) . .
Zn5 N18 C113 C114 172.0(11) . .
C117 N18 C113 C112 177.0(13) . .
Zn5 N18 C113 C112 -10.2(17) . .
N17 C112 C113 N18 -3(2) . .
N17 C112 C113 C114 174.7(13) . .
N18 C113 C114 C115 2(2) . .
C112 C113 C114 C115 -176.0(14) . .
C113 C114 C115 C116 0(2) . .
C114 C115 C116 C117 -3(2) . .
C114 C115 C116 C119 -179.3(14) . .
C113 N18 C117 C116 -2(2) . .
Zn5 N18 C117 C116 -174.0(10) . .
C115 C116 C117 N18 4(2) . .
C119 C116 C117 N18 -179.5(14) . .
C122 N19 C118 C119 -1(2) . .
Zn1 N19 C118 C119 -168.6(11) . .
N19 C118 C119 C120 3(2) . .
N19 C118 C119 C116 175.5(13) . .
C117 C116 C119 C118 54(2) . .
C115 C116 C119 C118 -130.0(16) . .
C117 C116 C119 C120 -133.8(15) . .
C115 C116 C119 C120 42(2) . .
C118 C119 C120 C121 -3(2) . .
C116 C119 C120 C121 -175.1(14) . .
C119 C120 C121 C122 0(2) . .
C120 C121 C122 N19 2(2) . .
C120 C121 C122 C123 176.2(14) . .
C118 N19 C122 C121 -2(2) . .
Zn1 N19 C122 C121 168.3(12) . .
C118 N19 C122 C123 -176.5(12) . .
Zn1 N19 C122 C123 -6.6(14) . .
C124 N20 C123 C122 178.2(12) . .
Zn1 N20 C123 C122 14.6(18) . .
C121 C122 C123 N20 178.9(15) . .
N19 C122 C123 N20 -6(2) . .
C123 N20 C124 C125 -46.4(17) . .
Zn1 N20 C124 C125 114.6(9) . .
C123 N20 C124 C129 150.0(12) . .
Zn1 N20 C124 C129 -49.0(13) . .
C129 C124 C125 C126 -0.1 . .
N20 C124 C125 C126 -163.9(11) . .
C124 C125 C126 C127 -0.1 . .
C125 C126 C127 C128 0.3 . .
C125 C126 C127 C130 -178.5 . .
C126 C127 C128 C129 -0.3 . .
C130 C127 C128 C129 178.5 . .
C127 C128 C129 C124 0.1 . .
C125 C124 C129 C128 0.1 . .
N20 C124 C129 C128 163.5(11) . .
C135 N23 C131 C132 4.7(18) . .
Zn2 N23 C131 C132 -178.0(8) . .
N23 C131 C132 C133 -1.3(18) . .
N23 C131 C132 C145 -179.8(11) . 2_655
C131 C132 C133 C134 0.0(19) . .
C145 C132 C133 C134 178.5(12) 2_655 .
C132 C133 C134 C135 -2(2) . .
C131 N23 C135 C134 -6.7(18) . .
Zn2 N23 C135 C134 175.6(10) . .
C131 N23 C135 C136 174.6(11) . .
Zn2 N23 C135 C136 -3.1(14) . .
C133 C134 C135 N23 6(2) . .
C133 C134 C135 C136 -175.8(13) . .
C137 N24 C136 C135 176.3(11) . .
Zn2 N24 C136 C135 8.0(16) . .
N23 C135 C136 N24 -3.5(19) . .
C134 C135 C136 N24 177.8(13) . .
C136 N24 C137 C138 145.1(11) . .
Zn2 N24 C137 C138 -49.2(13) . .
C136 N24 C137 C142 -35.4(15) . .
Zn2 N24 C137 C142 130.3(11) . .
N24 C137 C138 C139 179.4(10) . .
C142 C137 C138 C139 -0.1 . .
C137 C138 C139 C140 -0.1 . .
C138 C139 C140 C141 0.3 . .
C138 C139 C140 C143 -178.5 . .
C139 C140 C141 C142 -0.3 . .
C143 C140 C141 C142 178.5 . .
C140 C141 C142 C137 0.1 . .
N24 C137 C142 C141 -179.4(11) . .
C138 C137 C142 C141 0.1 . .
C148 N21 C144 C145 2(2) . .
Zn3 N21 C144 C145 -179.4(9) . .
N21 C144 C145 C146 0(2) . .
N21 C144 C145 C132 -176.2(13) . 2_655
C144 C145 C146 C147 1(2) . .
C132 C145 C146 C147 176.9(13) 2_655 .
C145 C146 C147 C148 -3(2) . .
C146 C147 C148 N21 5(2) . .
C146 C147 C148 C149 -168.9(15) . .
C144 N21 C148 C147 -4(2) . .
Zn3 N21 C148 C147 176.8(12) . .
C144 N21 C148 C149 170.1(14) . .
Zn3 N21 C148 C149 -9.0(16) . .
C150 N22 C149 C148 -167.1(14) . .
Zn3 N22 C149 C148 9.2(19) . .
C147 C148 C149 N22 173.8(15) . .
N21 C148 C149 N22 0(2) . .
C149 N22 C150 C155 -124.0(14) . .
Zn3 N22 C150 C155 60.6(15) . .
C149 N22 C150 C151 52.2(16) . .
Zn3 N22 C150 C151 -123.2(11) . .
C155 C150 C151 C152 -0.1 . .
N22 C150 C151 C152 -176.3(12) . .
C150 C151 C152 C153 -0.1 . .
C151 C152 C153 C154 0.3 . .
C151 C152 C153 C156 -178.5 . .
C152 C153 C154 C155 -0.3 . .
C156 C153 C154 C155 178.5 . .
C153 C154 C155 C150 0.1 . .
C151 C150 C155 C154 0.1 . .
N22 C150 C155 C154 176.4(12) . .
C161 N29 C157 C158 2(2) . .
Zn4 N29 C157 C158 179.9(9) . .
N29 C157 C158 C159 -1.3(19) . .
N29 C157 C158 C192 -179.2(13) . 2_655
C157 C158 C159 C160 2(2) . .
C192 C158 C159 C160 179.8(14) 2_655 .
C158 C159 C160 C161 -3(2) . .
C157 N29 C161 C160 -3(2) . .
Zn4 N29 C161 C160 178.9(11) . .
C157 N29 C161 C162 -180.0(13) . .
Zn4 N29 C161 C162 1.7(16) . .
C159 C160 C161 N29 3(2) . .
C159 C160 C161 C162 -179.6(15) . .
C163 N30 C162 C161 -178.3(15) . .
Zn4 N30 C162 C161 13.5(18) . .
N29 C161 C162 N30 -11(2) . .
C160 C161 C162 N30 172.1(14) . .
C162 N30 C163 C164 -128.4(15) . .
Zn4 N30 C163 C164 37.8(18) . .
C162 N30 C163 C168 50.2(19) . .
Zn4 N30 C163 C168 -143.6(11) . .
C168 C163 C164 C165 -0.1 . .
N30 C163 C164 C165 178.5(14) . .
C163 C164 C165 C166 -0.1 . .
C164 C165 C166 C167 0.3 . .
C164 C165 C166 C169 -178.5 . .
C165 C166 C167 C168 -0.3 . .
C169 C166 C167 C168 178.5 . .
C166 C167 C168 C163 0.1 . .
C164 C163 C168 C167 0.1 . .
N30 C163 C168 C167 -178.5(13) . .
C174 N27 C170 C171 1(2) . .
Zn5 N27 C170 C171 179.5(10) . .
N27 C170 C171 C171 178.5(16) . 2_655
N27 C170 C171 C172 3(2) . .
C170 C171 C172 C173 -4(2) . .
C171 C171 C172 C173 -179.9(18) 2_655 .
C171 C172 C173 C174 1(3) . .
C172 C173 C174 C175 -174.6(17) . .
C172 C173 C174 N27 4(3) . .
C170 N27 C174 C173 -5(2) . .
Zn5 N27 C174 C173 176.6(13) . .
C170 N27 C174 C175 173.6(13) . .
Zn5 N27 C174 C175 -4.8(16) . .
C176 N28 C175 C174 -163.3(18) . .
C276 N28 C175 C174 164.6(18) . .
Zn5 N28 C175 C174 2(2) . .
C173 C174 C175 N28 -179.9(19) . .
N27 C174 C175 N28 2(3) . .
C175 N28 C176 C181 -141.7(14) . .
C276 N28 C176 C181 -40.9(9) . .
Zn5 N28 C176 C181 57.0(16) . .
C175 N28 C176 C177 26(2) . .
C276 N28 C176 C177 126.3(10) . .
Zn5 N28 C176 C177 -135.7(13) . .
C181 C176 C177 C178 -0.1 . .
N28 C176 C177 C178 -166.6(18) . .
C176 C177 C178 C179 -0.1 . .
C177 C178 C179 C180 0.3 . .
C177 C178 C179 C182 -178.5 . .
C178 C179 C180 C181 -0.3 . .
C182 C179 C180 C181 178.5 . .
C179 C180 C181 C176 0.1 . .
C177 C176 C181 C180 0.1 . .
N28 C176 C181 C180 168.4(16) . .
C175 N28 C276 C277 -6(2) . .
C176 N28 C276 C277 -100.7(8) . .
Zn5 N28 C276 C277 152.3(10) . .
C175 N28 C276 C281 170.3(14) . .
C176 N28 C276 C281 75.3(13) . .
Zn5 N28 C276 C281 -32(2) . .
C281 C276 C277 C278 -0.1 . .
N28 C276 C277 C278 176.0(17) . .
C276 C277 C278 C279 -0.1 . .
C277 C278 C279 C280 0.3 . .
C277 C278 C279 C282 -178.5 . .
C278 C279 C280 C281 -0.3 . .
C282 C279 C280 C281 178.5 . .
C279 C280 C281 C276 0.1 . .
C277 C276 C281 C280 0.1 . .
N28 C276 C281 C280 -175.8(18) . .
C195 N25 C191 C192 3(2) . .
Zn1 N25 C191 C192 179.8(10) . .
N25 C191 C192 C193 1(2) . .
N25 C191 C192 C158 -177.6(13) . 2_655
C191 C192 C193 C194 -4(2) . .
C158 C192 C193 C194 174.4(16) 2_655 .
C192 C193 C194 C195 3(3) . .
C193 C194 C195 N25 2(2) . .
C193 C194 C195 C196 -178.5(15) . .
C191 N25 C195 C194 -5(2) . .
Zn1 N25 C195 C194 178.3(13) . .
C191 N25 C195 C196 175.7(12) . .
Zn1 N25 C195 C196 -1.5(15) . .
C197 N26 C196 C195 -179.0(16) . .
Zn1 N26 C196 C195 10.3(18) . .
C194 C195 C196 N26 174.1(15) . .
N25 C195 C196 N26 -6(2) . .
C196 N26 C197 C198 -147.7(14) . .
Zn1 N26 C197 C198 21(2) . .
C196 N26 C197 C202 31(2) . .
Zn1 N26 C197 C202 -159.3(10) . .
C202 C197 C198 C199 0.0 . .
N26 C197 C198 C199 179(2) . .
C197 C198 C199 C200 0.0 . .
C198 C199 C200 C201 0.0 . .
C198 C199 C200 C203 173(3) . .
C199 C200 C201 C202 0.0 . .
C203 C200 C201 C202 -173(3) . .
C200 C201 C202 C197 0.0 . .
C198 C197 C202 C201 0.0 . .
N26 C197 C202 C201 -179(2) . .

loop_
_platon_squeeze_void_nr
_platon_squeeze_void_average_x
_platon_squeeze_void_average_y
_platon_squeeze_void_average_z
_platon_squeeze_void_volume
_platon_squeeze_void_count_electrons
_platon_squeeze_void_content
1 0.752 0.251 0.750 1690 744 ' '
2 0.273 0.274 0.086 203 44 ' '
3 0.227 0.274 0.414 203 57 ' '
4 0.538 0.376 0.122 12 3 ' '
5 0.962 0.376 0.378 12 2 ' '
6 0.248 0.749 0.250 1689 747 ' '
7 0.773 0.726 0.586 203 41 ' '
8 0.727 0.726 0.914 203 55 ' '
9 0.038 0.624 0.622 12 5 ' '
10 0.462 0.624 0.878 12 4 ' '
